data_1566402
loop_
_publ_author_name
'Birchall, Lee'
'Truccolo, Giada'
'Jackson, Lewis'
'Shepherd, Helena Jane'

_publ_section_title
;
 Co-crystallisation as a Modular Approach to the Discovery of
 Spin-Crossover Materials
;
_journal_name_full 'Chemical Science'
_journal_paper_doi 10.1039/D1SC04956A
_journal_year 2022
_chemical_formula_moiety 'C22 H18 Fe N10, 2(F6 P), 2(C12 H10 N2)'
_chemical_formula_sum 'C46 H38 F12 Fe N14 P2'
_chemical_formula_weight 1132.69
_space_group_crystal_system triclinic
_space_group_IT_number 2
_space_group_name_Hall '-P 1'
_space_group_name_H-M_alt 'P -1'
_atom_sites_solution_hydrogens geom
_audit_creation_date 2021-08-11
_audit_creation_method
;
Olex2 1.3
(compiled 2020.11.12 svn.r5f609507 for OlexSys, GUI svn.r6272)
;
_audit_update_record
;
2021-08-11 deposited with the CCDC.	2022-02-17 downloaded from the CCDC.
;
_cell_angle_alpha 79.439(3)
_cell_angle_beta 89.335(4)
_cell_angle_gamma 89.190(4)
_cell_formula_units_Z 4
_cell_length_a 9.8294(6)
_cell_length_b 22.3967(7)
_cell_length_c 22.3209(10)
_cell_measurement_reflns_used 5812
_cell_measurement_temperature 160.00(10)
_cell_measurement_theta_max 71.9310
_cell_measurement_theta_min 3.9780
_cell_volume 4829.9(4)
_computing_cell_refinement 'CrysAlisPro 1.171.40.67a (Rigaku OD, 2019)'
_computing_data_collection 'CrysAlisPro 1.171.40.67a (Rigaku OD, 2019)'
_computing_data_reduction 'CrysAlisPro 1.171.40.67a (Rigaku OD, 2019)'
_computing_molecular_graphics 'Olex2 1.3 (Dolomanov et al., 2009)'
_computing_publication_material 'Olex2 1.3 (Dolomanov et al., 2009)'
_computing_structure_refinement 'SHELXL 2013/4 (Sheldrick, 2015)'
_diffrn_ambient_environment N~2~
_diffrn_ambient_temperature 160.00(10)
_diffrn_detector 'CCD plate'
_diffrn_detector_area_resol_mean 5.2887
_diffrn_detector_type AtlasS2
_diffrn_measured_fraction_theta_full 0.996
_diffrn_measured_fraction_theta_max 0.967
_diffrn_measurement_details
;
List of Runs (angles in degrees, time in seconds):

  # Type    Start    End  Width  t~exp~   \w     \q     \k     \f   Frames
#--------------------------------------------------------------------------
  1  \w   -116.00 -18.00   1.00    3.00    --  -42.16 -38.00  90.00   98
  2  \w   -116.00 -18.00   1.00    3.00    --  -42.16 -38.00-180.00   98
  3  \w   -118.00 -10.00   1.00    3.00    --  -42.16 -77.00 -60.00  108
  4  \w      1.00  70.00   1.00    3.00    --   42.16 -99.00  60.00   69
  5  \w     65.00  94.00   1.00    3.00    --   42.16-125.00 150.00   29
  6  \w     56.00 109.00   1.00   12.00    --  103.72 -94.00 -90.00   53
  7  \w     55.00  96.00   1.00   12.00    --  103.72  15.00-180.00   41
  8  \w     28.00 130.00   1.00   12.00    --  103.72 -30.00-150.00  102
  9  \w     97.00 169.00   1.00   12.00    --  103.72 125.00   0.00   72
 10  \w     53.00  86.00   1.00   12.00    --  103.72 -94.00   0.00   33
 11  \w    132.00 157.00   1.00   12.00    --  103.72 125.00  90.00   25
 12  \w    109.00 178.00   1.00   12.00    --  103.72  15.00-180.00   69
 13  \w     57.00 114.00   1.00   12.00    --  103.72-125.00  90.00   57
 14  \w     42.00 132.00   1.00   12.00    --  103.72 -30.00 -60.00   90
 15  \w     28.00 134.00   1.00   12.00    --  103.72 -77.00  90.00  106
 16  \w     34.00 124.00   1.00   12.00    --  103.72 -30.00  90.00   90
 17  \w     94.00 128.00   1.00   12.00    --  103.72 125.00-150.00   34
 18  \w    101.00 130.00   1.00   12.00    --  103.72-141.00-108.10   29
;
_diffrn_measurement_device 'four-circle diffractometer'
_diffrn_measurement_device_type 'SuperNova, Dual, Cu at home/near, AtlasS2'
_diffrn_measurement_method '\w scans'
_diffrn_orient_matrix_type 'CrysAlisPro convention (1999,Acta A55,543-557)'
_diffrn_orient_matrix_UB_11 0.1472621238
_diffrn_orient_matrix_UB_12 0.0108380294
_diffrn_orient_matrix_UB_13 -0.0234224838
_diffrn_orient_matrix_UB_21 -0.0172269517
_diffrn_orient_matrix_UB_22 -0.0476113813
_diffrn_orient_matrix_UB_23 -0.0410734600
_diffrn_orient_matrix_UB_31 -0.0508777528
_diffrn_orient_matrix_UB_32 0.0501229416
_diffrn_orient_matrix_UB_33 -0.0519031376
_diffrn_radiation_monochromator mirror
_diffrn_radiation_probe x-ray
_diffrn_radiation_type 'Cu K\a'
_diffrn_radiation_wavelength 1.54184
_diffrn_reflns_av_R_equivalents 0.0567
_diffrn_reflns_av_unetI/netI 0.0774
_diffrn_reflns_Laue_measured_fraction_full 0.996
_diffrn_reflns_Laue_measured_fraction_max 0.967
_diffrn_reflns_limit_h_max 11
_diffrn_reflns_limit_h_min -12
_diffrn_reflns_limit_k_max 27
_diffrn_reflns_limit_k_min -25
_diffrn_reflns_limit_l_max 25
_diffrn_reflns_limit_l_min -27
_diffrn_reflns_number 35116
_diffrn_reflns_point_group_measured_fraction_full 0.996
_diffrn_reflns_point_group_measured_fraction_max 0.967
_diffrn_reflns_theta_full 67.684
_diffrn_reflns_theta_max 72.068
_diffrn_reflns_theta_min 4.016
_diffrn_source 'micro-focus sealed X-ray tube'
_diffrn_source_type 'SuperNova (Cu) X-ray Source'
_exptl_absorpt_coefficient_mu 4.002
_exptl_absorpt_correction_T_max 1.000
_exptl_absorpt_correction_T_min 0.449
_exptl_absorpt_correction_type gaussian
_exptl_absorpt_process_details
;
CrysAlisPro 1.171.40.67a (Rigaku Oxford Diffraction, 2019)
Numerical absorption correction based on gaussian integration over
			a multifaceted crystal model
Empirical absorption correction using spherical harmonics,
 implemented in SCALE3 ABSPACK scaling algorithm.
;
_exptl_crystal_colour red
_exptl_crystal_colour_primary red
_exptl_crystal_density_diffrn 1.558
_exptl_crystal_description block
_exptl_crystal_F_000 2304
_exptl_crystal_size_max 0.275
_exptl_crystal_size_mid 0.203
_exptl_crystal_size_min 0.199
_refine_diff_density_max 1.159
_refine_diff_density_min -0.428
_refine_diff_density_rms 0.097
_refine_ls_extinction_method none
_refine_ls_goodness_of_fit_ref 1.064
_refine_ls_hydrogen_treatment constr
_refine_ls_matrix_type full
_refine_ls_number_parameters 1432
_refine_ls_number_reflns 18380
_refine_ls_number_restraints 125
_refine_ls_restrained_S_all 1.074
_refine_ls_R_factor_all 0.1111
_refine_ls_R_factor_gt 0.0740
_refine_ls_shift/su_max 0.001
_refine_ls_shift/su_mean 0.000
_refine_ls_structure_factor_coef Fsqd
_refine_ls_weighting_details 'w=1/[\s^2^(Fo^2^)+(0.0857P)^2^+1.9879P] where P=(Fo^2^+2Fc^2^)/3'
_refine_ls_weighting_scheme calc
_refine_ls_wR_factor_gt 0.1818
_refine_ls_wR_factor_ref 0.2099
_reflns_Friedel_coverage 0.000
_reflns_number_gt 11960
_reflns_number_total 18380
_reflns_threshold_expression 'I > 2\s(I)'
_cod_data_source_file d1sc04956a1.cif
_cod_data_source_block ltb-100-002y_160_redup_ref
_cod_database_code 1566402
_shelxl_version_number 2013-4
_chemical_oxdiff_formula 'Fe C46 H38 P2 F12 N14'
_chemical_oxdiff_usercomment '160 K'
_shelx_space_group_comment
;
The symmetry employed for this shelxl refinement is uniquely defined
by the following loop, which should always be used as a source of
symmetry information in preference to the above space-group names.
They are only intended as comments.
;
_reflns_odcompleteness_completeness 99.75
_reflns_odcompleteness_iscentric 1
_reflns_odcompleteness_theta 66.97
_olex2_refinement_description
;
1. Fixed Uiso
 At 1.2 times of:
  All C(H) groups, All N(H) groups
2. Restrained distances
 P2-F12A \\sim P2-F11B
 with sigma of 0.02
 P2-F10A \\sim P2-F9B
 with sigma of 0.02
 P2-F11A \\sim P2-F10B
 with sigma of 0.02
 P2-F9A \\sim P2-F12B
 with sigma of 0.02
 P1-F6A \\sim P1-F5B
 with sigma of 0.02
 P1-F4A \\sim P1-F3B
 with sigma of 0.02
 P1-F5A \\sim P1-F4B
 with sigma of 0.02
 P1-F3A \\sim P1-F6B
 with sigma of 0.02
3. Uiso/Uaniso restraints and constraints
Uanis(C75A) = Uanis(C75B)
Uanis(C74A) = Uanis(C74B)
4. Rigid body (RIGU) restrains
 P1, F1, F2, F6A, F4A, F5A, F3A, F5B, F3B, F4B, F6B
 with sigma for 1-2 distances of 0.004 and sigma for 1-3 distances of 0.004
5. Others
 Sof(C75B)=Sof(H75B)=Sof(C74B)=Sof(H74B)=1-FVAR(1)
 Sof(C75A)=Sof(H75A)=Sof(C74A)=Sof(H74A)=FVAR(1)
 Sof(F12B)=Sof(F9B)=Sof(F10B)=Sof(F11B)=1-FVAR(2)
 Sof(F12A)=Sof(F10A)=Sof(F11A)=Sof(F9A)=FVAR(2)
 Sof(F5B)=Sof(F3B)=Sof(F4B)=Sof(F6B)=1-FVAR(3)
 Sof(F6A)=Sof(F4A)=Sof(F5A)=Sof(F3A)=FVAR(3)
6.a Aromatic/amide H refined with riding coordinates:
 N5(H5), N1(H1), N16(H16a), N10(H10), N6(H6), N15(H15), N20(H20), N11(H11a),
 C18(H18), C6(H6a), C40(H40), C2(H2), C7(H7), C1(H1a), C38(H38), C39(H39),
 C5(H5a), C13(H13), C27(H27), C34(H34), C21(H21), C48(H48), C35(H35), C90(H90),
 C10(H10a), C16(H16), C17(H17), C32(H32), C12(H12), C43(H43), C23(H23),
 C29(H29), C33(H33), C51(H51), C46(H46), C22(H22), C82(H82), C87(H87), C54(H54),
  C28(H28), C47(H47), C11(H11), C81(H81), C24(H24), C67(H67), C86(H86),
 C68(H68), C69(H69), C50(H50), C65(H65), C84(H84), C55(H55), C66(H66), C89(H89),
  C79(H79), C91(H91), C92(H92), C83(H83), C44(H44), C45(H45), C58(H58),
 C80(H80), C57(H57), C70(H70), C60(H60), C56(H56), C59(H59), C53(H53), C77(H77),
  C78(H78), C63(H63), C62(H62), C71(H71), C72(H72), C75A(H75A), C74A(H74A),
 C75B(H75B), C74B(H74B)
;
_olex2_submission_special_instructions 'No special instructions were received'
_oxdiff_exptl_absorpt_empirical_details
;
Empirical correction (ABSPACK) includes:
- Absorption correction using spherical harmonics
- Frame scaling
;
_oxdiff_exptl_absorpt_empirical_full_max 2.090
_oxdiff_exptl_absorpt_empirical_full_min 0.661

loop_
_space_group_symop_operation_xyz
'x, y, z'
'-x, -y, -z'

loop_
_atom_site_label
_atom_site_type_symbol
_atom_site_fract_x
_atom_site_fract_y
_atom_site_fract_z
_atom_site_U_iso_or_equiv
_atom_site_adp_type
_atom_site_occupancy
_atom_site_site_symmetry_order
_atom_site_calc_flag
_atom_site_refinement_flags_posn
_atom_site_refinement_flags_adp
_atom_site_refinement_flags_occupancy
_atom_site_disorder_assembly
_atom_site_disorder_group
Fe1 Fe 0.73257(7) 0.00367(3) 0.24241(3) 0.02852(16) Uani 1 1 d . . . . .
Fe2 Fe 0.25878(7) 0.50101(3) 0.75070(3) 0.03150(17) Uani 1 1 d . . . . .
P2 P 0.77770(15) 0.71526(5) 0.88282(6) 0.0460(3) Uani 1 1 d D . . . .
P4 P 0.72815(14) 0.16417(6) 0.44586(6) 0.0459(3) Uani 1 1 d . . . . .
P3 P 0.25200(14) 0.32347(6) 0.55949(6) 0.0464(3) Uani 1 1 d . . . . .
P1 P 0.78892(14) 0.21161(6) 0.88525(6) 0.0455(3) Uani 1 1 d D U . . .
F21 F 0.8433(3) 0.11847(15) 0.43166(15) 0.0589(8) Uani 1 1 d . . . . .
F18 F 0.1387(3) 0.37044(15) 0.57366(16) 0.0619(8) Uani 1 1 d . . . . .
F15 F 0.3656(4) 0.27699(14) 0.54438(16) 0.0654(10) Uani 1 1 d . . . . .
F20 F 0.7510(4) 0.14047(16) 0.51687(14) 0.0669(10) Uani 1 1 d . . . . .
F24 F 0.6113(3) 0.20968(14) 0.46106(17) 0.0672(10) Uani 1 1 d . . . . .
F17 F 0.2323(4) 0.34876(16) 0.48816(14) 0.0666(10) Uani 1 1 d . . . . .
F19 F 0.8391(4) 0.21515(14) 0.44646(17) 0.0665(9) Uani 1 1 d . . . . .
N9 N 0.5805(4) 0.05641(15) 0.26023(15) 0.0312(7) Uani 1 1 d . . . . .
N7 N 0.8556(4) -0.06877(15) 0.25205(15) 0.0302(7) Uani 1 1 d . . . . .
N3 N 0.8004(4) 0.05414(15) 0.16833(15) 0.0319(7) Uani 1 1 d . . . . .
N8 N 0.6521(4) -0.04588(15) 0.31363(15) 0.0314(7) Uani 1 1 d . . . . .
N4 N 0.6228(4) -0.02635(15) 0.18068(16) 0.0329(8) Uani 1 1 d . . . . .
F16 F 0.1372(4) 0.27466(15) 0.55663(18) 0.0725(10) Uani 1 1 d . . . . .
F22 F 0.6149(4) 0.11411(15) 0.4457(2) 0.0753(11) Uani 1 1 d . . . . .
N13 N 0.3560(4) 0.55925(16) 0.67751(15) 0.0327(8) Uani 1 1 d . . . . .
F1 F 0.9035(4) 0.23900(15) 0.83737(17) 0.0727(10) Uani 1 1 d . U . . .
N12 N 0.4284(4) 0.44798(16) 0.72264(18) 0.0386(8) Uani 1 1 d . . . . .
N5 N 0.5285(4) -0.06859(16) 0.17837(17) 0.0375(8) Uani 1 1 d . . . . .
H5 H 0.4935 -0.0913 0.2099 0.045 Uiso 1 1 calc R U . . .
N14 N 0.1361(4) 0.58541(16) 0.73632(16) 0.0355(8) Uani 1 1 d . . . . .
F23 F 0.7065(4) 0.1894(2) 0.37510(16) 0.0805(11) Uani 1 1 d . . . . .
F2 F 0.6810(4) 0.18288(19) 0.93556(16) 0.0790(11) Uani 1 1 d . U . . .
N18 N 0.1924(4) 0.44375(15) 0.83255(15) 0.0312(7) Uani 1 1 d . . . . .
N2 N 0.8703(4) 0.05235(15) 0.27585(15) 0.0324(8) Uani 1 1 d . . . . .
N19 N 0.3793(4) 0.52569(16) 0.82451(16) 0.0354(8) Uani 1 1 d . . . . .
N1 N 0.9189(4) 0.05794(17) 0.33041(16) 0.0376(8) Uani 1 1 d . . . . .
H1 H 0.8959 0.0354 0.3644 0.045 Uiso 1 1 calc R U . . .
F7 F 0.6915(4) 0.67765(19) 0.93633(16) 0.0785(11) Uani 1 1 d . . . . .
F13 F 0.3677(4) 0.37155(16) 0.5615(2) 0.0800(11) Uani 1 1 d . . . . .
N16 N 0.0500(4) 0.43447(17) 0.67119(16) 0.0391(9) Uani 1 1 d . . . . .
H16A H 0.0643 0.4569 0.6362 0.047 Uiso 1 1 calc R U . . .
N10 N 0.5237(4) 0.11006(16) 0.23447(17) 0.0364(8) Uani 1 1 d . . . . .
H10 H 0.5580 0.1344 0.2039 0.044 Uiso 1 1 calc R U . . .
N17 N 0.1029(4) 0.44483(16) 0.72371(16) 0.0345(8) Uani 1 1 d . . . . .
F6A F 0.8631(5) 0.2399(2) 0.93800(19) 0.0600(12) Uani 0.833(8) 1 d D U P A 1
N6 N 0.9621(4) -0.08952(17) 0.22389(16) 0.0376(8) Uani 1 1 d . . . . .
H6 H 1.0043 -0.0689 0.1932 0.045 Uiso 1 1 calc R U . . .
N15 N 0.0367(4) 0.61154(16) 0.76390(17) 0.0375(8) Uani 1 1 d . . . . .
H15 H -0.0133 0.5926 0.7930 0.045 Uiso 1 1 calc R U . . .
N20 N 0.4726(4) 0.56683(17) 0.83238(18) 0.0410(9) Uani 1 1 d . . . . .
H20 H 0.5116 0.5909 0.8029 0.049 Uiso 1 1 calc R U . . .
F14 F 0.2693(4) 0.2966(2) 0.63040(16) 0.0845(13) Uani 1 1 d . . . . .
N27 N 0.6464(4) 0.19889(18) 1.15153(19) 0.0438(10) Uani 1 1 d . . . . .
N26 N 0.8634(4) 0.97244(18) 0.43439(18) 0.0439(9) Uani 1 1 d . . . . .
N21 N 0.1326(4) -0.01223(18) 1.14259(19) 0.0449(9) Uani 1 1 d . . . . .
N24 N 0.4128(4) 0.85448(18) 0.27724(18) 0.0439(10) Uani 1 1 d . . . . .
F4A F 0.7234(6) 0.1824(3) 0.8345(2) 0.0774(17) Uani 0.833(8) 1 d D U P A 1
N11 N 0.4905(4) 0.39474(16) 0.74216(18) 0.0419(9) Uani 1 1 d . . . . .
H11A H 0.4577 0.3664 0.7695 0.050 Uiso 1 1 calc R U . . .
N28 N 0.8727(5) 0.52775(18) 0.8434(2) 0.0483(10) Uani 1 1 d . . . . .
N22 N 0.3631(4) 0.30611(19) 0.8249(2) 0.0499(11) Uani 1 1 d . . . . .
N23 N 0.1195(5) 0.52143(19) 0.56878(18) 0.0480(10) Uani 1 1 d . . . . .
N25 N 0.5922(5) 0.64184(19) 0.73343(19) 0.0493(11) Uani 1 1 d . . . . .
C30 C 0.3042(5) 0.61522(18) 0.65844(18) 0.0329(9) Uani 1 1 d . . . . .
C14 C 0.8208(4) -0.11466(19) 0.29740(19) 0.0331(9) Uani 1 1 d . . . . .
F5A F 0.7066(7) 0.2733(3) 0.8686(3) 0.0820(19) Uani 0.833(8) 1 d D U P A 1
C36 C 0.0562(4) 0.40011(19) 0.76716(19) 0.0331(9) Uani 1 1 d . . . . .
C4 C 0.8930(4) 0.09650(18) 0.17195(19) 0.0304(8) Uani 1 1 d . . . . .
C20 C 0.4966(4) 0.03330(19) 0.30626(19) 0.0328(9) Uani 1 1 d . . . . .
C37 C 0.1021(4) 0.40034(18) 0.82895(19) 0.0321(9) Uani 1 1 d . . . . .
C42 C 0.3447(5) 0.49775(19) 0.88124(19) 0.0337(9) Uani 1 1 d . . . . .
C15 C 0.7048(5) -0.10199(19) 0.33423(19) 0.0341(9) Uani 1 1 d . . . . .
C9 C 0.6495(4) -0.00061(18) 0.12202(19) 0.0324(9) Uani 1 1 d . . . . .
C8 C 0.7495(4) 0.04668(18) 0.11410(18) 0.0317(9) Uani 1 1 d . . . . .
C3 C 0.9313(4) 0.09573(18) 0.23490(19) 0.0321(9) Uani 1 1 d . . . . .
F3A F 0.8815(6) 0.15153(19) 0.9056(2) 0.0808(17) Uani 0.833(8) 1 d D U P A 1
C31 C 0.1897(5) 0.6303(2) 0.69447(19) 0.0355(9) Uani 1 1 d . . . . .
C41 C 0.2447(4) 0.44956(19) 0.88659(19) 0.0333(9) Uani 1 1 d . . . . .
C19 C 0.5403(4) -0.02669(18) 0.33970(18) 0.0329(9) Uani 1 1 d . . . . .
F8 F 0.8730(6) 0.7523(2) 0.8311(2) 0.118(2) Uani 1 1 d . . . . .
C26 C 0.4665(5) 0.5402(2) 0.65086(19) 0.0352(9) Uani 1 1 d . . . . .
C18 C 0.4785(5) -0.0622(2) 0.3897(2) 0.0386(10) Uani 1 1 d . . . . .
H18 H 0.4007 -0.0486 0.4074 0.046 Uiso 1 1 calc R U . . .
C6 C 0.8883(5) 0.1283(2) 0.0637(2) 0.0397(10) Uani 1 1 d . . . . .
H6A H 0.9186 0.1533 0.0283 0.048 Uiso 1 1 calc R U . . .
C40 C 0.2082(5) 0.4103(2) 0.9398(2) 0.0394(10) Uani 1 1 d . . . . .
H40 H 0.2457 0.4143 0.9769 0.047 Uiso 1 1 calc R U . . .
C2 C 1.0198(5) 0.1291(2) 0.2643(2) 0.0374(10) Uani 1 1 d . . . . .
H2 H 1.0743 0.1614 0.2469 0.045 Uiso 1 1 calc R U . . .
C7 C 0.7921(5) 0.0845(2) 0.06073(19) 0.0364(10) Uani 1 1 d . . . . .
H7 H 0.7561 0.0804 0.0234 0.044 Uiso 1 1 calc R U . . .
C49 C 0.2367(5) 0.0827(2) 1.0549(2) 0.0388(10) Uani 1 1 d . . . . .
C25 C 0.5118(5) 0.4782(2) 0.6795(2) 0.0367(10) Uani 1 1 d . . . . .
C1 C 1.0076(5) 0.1032(2) 0.3250(2) 0.0417(10) Uani 1 1 d . . . . .
H1A H 1.0536 0.1152 0.3568 0.050 Uiso 1 1 calc R U . . .
C38 C 0.0608(5) 0.3596(2) 0.8812(2) 0.0375(10) Uani 1 1 d . . . . .
H38 H -0.0018 0.3295 0.8786 0.045 Uiso 1 1 calc R U . . .
C39 C 0.1154(5) 0.3653(2) 0.9368(2) 0.0413(11) Uani 1 1 d . . . . .
H39 H 0.0896 0.3388 0.9721 0.050 Uiso 1 1 calc R U . . .
C5 C 0.9397(5) 0.13500(19) 0.1200(2) 0.0360(9) Uani 1 1 d . . . . .
H5A H 1.0037 0.1645 0.1228 0.043 Uiso 1 1 calc R U . . .
C88 C 0.7759(5) 0.4292(2) 0.9285(2) 0.0395(10) Uani 1 1 d . . . . .
C13 C 0.9058(5) -0.1648(2) 0.2971(2) 0.0402(10) Uani 1 1 d . . . . .
H13 H 0.9029 -0.2022 0.3232 0.048 Uiso 1 1 calc R U . . .
C52 C 0.2782(5) 0.2062(2) 0.9108(2) 0.0422(11) Uani 1 1 d . . . . .
C27 C 0.5304(5) 0.5771(2) 0.6022(2) 0.0395(10) Uani 1 1 d . . . . .
H27 H 0.6073 0.5635 0.5838 0.047 Uiso 1 1 calc R U . . .
C34 C -0.0275(5) 0.3849(2) 0.6803(2) 0.0422(11) Uani 1 1 d . . . . .
H34 H -0.0737 0.3693 0.6505 0.051 Uiso 1 1 calc R U . . .
C21 C 0.3859(5) 0.0716(2) 0.3095(2) 0.0408(10) Uani 1 1 d . . . . .
H21 H 0.3134 0.0659 0.3370 0.049 Uiso 1 1 calc R U . . .
C48 C 0.2630(5) 0.0785(2) 1.1167(2) 0.0441(11) Uani 1 1 d . . . . .
H48 H 0.3168 0.1073 1.1299 0.053 Uiso 1 1 calc R U . . .
C35 C -0.0263(5) 0.3611(2) 0.7420(2) 0.0388(10) Uani 1 1 d . . . . .
H35 H -0.0706 0.3267 0.7622 0.047 Uiso 1 1 calc R U . . .
C90 C 0.7495(6) 0.4350(2) 0.8670(2) 0.0478(12) Uani 1 1 d . . . . .
H90 H 0.6981 0.4059 0.8529 0.057 Uiso 1 1 calc R U . . .
C85 C 0.7279(5) 0.3032(2) 1.0703(2) 0.0383(10) Uani 1 1 d . . . . .
C10 C 0.5693(5) -0.0280(2) 0.0831(2) 0.0407(10) Uani 1 1 d . . . . .
H10A H 0.5668 -0.0188 0.0408 0.049 Uiso 1 1 calc R U . . .
C16 C 0.6487(5) -0.13917(19) 0.38476(19) 0.0361(10) Uani 1 1 d . . . . .
H16 H 0.6865 -0.1773 0.3995 0.043 Uiso 1 1 calc R U . . .
C17 C 0.5359(5) -0.1187(2) 0.4128(2) 0.0393(10) Uani 1 1 d . . . . .
H17 H 0.4981 -0.1427 0.4472 0.047 Uiso 1 1 calc R U . . .
F12A F 0.7406(13) 0.6749(5) 0.8380(4) 0.103(5) Uani 0.650(13) 1 d D . P B 1
C32 C 0.1208(5) 0.6851(2) 0.6961(2) 0.0400(10) Uani 1 1 d . . . . .
H32 H 0.1372 0.7228 0.6719 0.048 Uiso 1 1 calc R U . . .
C12 C 0.9946(5) -0.1467(2) 0.2497(2) 0.0400(10) Uani 1 1 d . . . . .
H12 H 1.0652 -0.1701 0.2376 0.048 Uiso 1 1 calc R U . . .
C43 C 0.4175(5) 0.5220(2) 0.9245(2) 0.0420(11) Uani 1 1 d . . . . .
H43 H 0.4125 0.5107 0.9667 0.050 Uiso 1 1 calc R U . . .
C23 C 0.6101(5) 0.3909(2) 0.7139(2) 0.0455(11) Uani 1 1 d . . . . .
H23 H 0.6707 0.3582 0.7208 0.055 Uiso 1 1 calc R U . . .
C29 C 0.3638(5) 0.6541(2) 0.60959(19) 0.0383(10) Uani 1 1 d . . . . .
H29 H 0.3275 0.6927 0.5961 0.046 Uiso 1 1 calc R U . . .
C33 C 0.0239(5) 0.6711(2) 0.7407(2) 0.0439(11) Uani 1 1 d . . . . .
H33 H -0.0392 0.6980 0.7529 0.053 Uiso 1 1 calc R U . . .
C64 C 0.3054(6) 0.7630(2) 0.3678(2) 0.0472(12) Uani 1 1 d . . . . .
C51 C 0.2362(5) 0.1521(2) 0.9544(2) 0.0424(11) Uani 1 1 d . . . . .
H51 H 0.1726 0.1271 0.9412 0.051 Uiso 1 1 calc R U . . .
C46 C 0.2084(6) 0.0312(2) 1.1582(2) 0.0481(12) Uani 1 1 d . . . . .
H46 H 0.2257 0.0296 1.1993 0.058 Uiso 1 1 calc R U . . .
C22 C 0.4075(5) 0.1204(2) 0.2625(2) 0.0415(10) Uani 1 1 d . . . . .
H22 H 0.3510 0.1543 0.2523 0.050 Uiso 1 1 calc R U . . .
C82 C 0.6128(5) 0.2081(2) 1.0930(2) 0.0459(12) Uani 1 1 d . . . . .
H82 H 0.5598 0.1791 1.0798 0.055 Uiso 1 1 calc R U . . .
C87 C 0.7332(5) 0.3746(2) 0.9710(2) 0.0418(10) Uani 1 1 d . . . . .
H87 H 0.6746 0.3488 0.9560 0.050 Uiso 1 1 calc R U . . .
C61 C 0.2246(6) 0.6152(2) 0.4802(2) 0.0482(12) Uani 1 1 d . . . . .
C54 C 0.3574(5) 0.2515(2) 0.9277(3) 0.0500(13) Uani 1 1 d . . . . .
H54 H 0.3821 0.2494 0.9681 0.060 Uiso 1 1 calc R U . . .
C28 C 0.4772(5) 0.6345(2) 0.5816(2) 0.0409(11) Uani 1 1 d . . . . .
H28 H 0.5180 0.6599 0.5489 0.049 Uiso 1 1 calc R U . . .
C47 C 0.1635(5) 0.0354(2) 1.0383(2) 0.0425(11) Uani 1 1 d . . . . .
H47 H 0.1481 0.0346 0.9974 0.051 Uiso 1 1 calc R U . . .
C11 C 0.4956(5) -0.0711(2) 0.1210(2) 0.0424(11) Uani 1 1 d . . . . .
H11 H 0.4336 -0.0974 0.1089 0.051 Uiso 1 1 calc R U . . .
C81 C 0.7221(6) 0.2414(2) 1.1698(2) 0.0496(12) Uani 1 1 d . . . . .
H81 H 0.7479 0.2355 1.2105 0.059 Uiso 1 1 calc R U . . .
C24 C 0.6272(5) 0.4441(2) 0.6728(2) 0.0453(11) Uani 1 1 d . . . . .
H24 H 0.7003 0.4547 0.6463 0.054 Uiso 1 1 calc R U . . .
C67 C 0.3008(5) 0.8633(2) 0.3085(2) 0.0495(12) Uani 1 1 d . . . . .
H67 H 0.2578 0.9010 0.2997 0.059 Uiso 1 1 calc R U . . .
C86 C 0.7693(5) 0.3584(2) 1.0286(2) 0.0451(11) Uani 1 1 d . . . . .
H86 H 0.8267 0.3844 1.0440 0.054 Uiso 1 1 calc R U . . .
C68 C 0.4730(6) 0.7998(2) 0.2914(2) 0.0510(12) Uani 1 1 d . . . . .
H68 H 0.5518 0.7926 0.2702 0.061 Uiso 1 1 calc R U . . .
C69 C 0.5287(7) 0.6963(3) 0.7222(3) 0.0572(14) Uani 1 1 d . . . . .
H69 H 0.4510 0.7027 0.7445 0.069 Uiso 1 1 calc R U . . .
C50 C 0.2812(5) 0.1360(2) 1.0109(2) 0.0418(10) Uani 1 1 d . . . . .
H50 H 0.3464 0.1604 1.0237 0.050 Uiso 1 1 calc R U . . .
C65 C 0.2448(6) 0.8197(2) 0.3531(2) 0.0513(13) Uani 1 1 d . . . . .
H65 H 0.1659 0.8285 0.3734 0.062 Uiso 1 1 calc R U . . .
C84 C 0.6517(5) 0.2581(2) 1.0507(2) 0.0426(11) Uani 1 1 d . . . . .
H84 H 0.6278 0.2618 1.0100 0.051 Uiso 1 1 calc R U . . .
C55 C 0.2818(6) 0.2639(2) 0.8098(3) 0.0510(13) Uani 1 1 d . . . . .
H55 H 0.2528 0.2687 0.7696 0.061 Uiso 1 1 calc R U . . .
C66 C 0.4237(6) 0.7532(2) 0.3361(2) 0.0528(13) Uani 1 1 d . . . . .
H66 H 0.4693 0.7160 0.3446 0.063 Uiso 1 1 calc R U . . .
C89 C 0.8485(6) 0.4758(2) 0.9468(2) 0.0473(12) Uani 1 1 d . . . . .
H89 H 0.8665 0.4749 0.9878 0.057 Uiso 1 1 calc R U . . .
C79 C 0.7572(6) 0.9773(2) 0.4703(2) 0.0475(12) Uani 1 1 d . . . . .
H79 H 0.7081 1.0137 0.4641 0.057 Uiso 1 1 calc R U . . .
C91 C 0.8932(6) 0.5235(2) 0.9027(2) 0.0502(12) Uani 1 1 d . . . . .
H91 H 0.9406 0.5545 0.9155 0.060 Uiso 1 1 calc R U . . .
C92 C 0.7996(6) 0.4842(2) 0.8263(2) 0.0497(12) Uani 1 1 d . . . . .
H92 H 0.7814 0.4869 0.7850 0.060 Uiso 1 1 calc R U . . .
C83 C 0.7635(6) 0.2932(2) 1.1313(2) 0.0489(12) Uani 1 1 d . . . . .
H83 H 0.8155 0.3216 1.1461 0.059 Uiso 1 1 calc R U . . .
C44 C 0.4978(5) 0.5660(2) 0.8913(2) 0.0459(12) Uani 1 1 d . . . . .
H44 H 0.5584 0.5907 0.9068 0.055 Uiso 1 1 calc R U . . .
C45 C 0.1143(5) -0.0102(2) 1.0830(2) 0.0459(11) Uani 1 1 d . . . . .
H45 H 0.0657 -0.0413 1.0711 0.055 Uiso 1 1 calc R U . . .
C58 C 0.2315(6) 0.5137(2) 0.5372(2) 0.0525(13) Uani 1 1 d . . . . .
H58 H 0.2746 0.4759 0.5448 0.063 Uiso 1 1 calc R U . . .
F10A F 0.8346(11) 0.7532(4) 0.9324(3) 0.081(3) Uani 0.650(13) 1 d D . P B 1
C80 C 0.9336(6) 0.9202(2) 0.4446(3) 0.0516(13) Uani 1 1 d . . . . .
H80 H 1.0094 0.9161 0.4203 0.062 Uiso 1 1 calc R U . . .
C57 C 0.0577(6) 0.5750(3) 0.5558(3) 0.0571(14) Uani 1 1 d . . . . .
H57 H -0.0224 0.5809 0.5767 0.069 Uiso 1 1 calc R U . . .
C70 C 0.7021(6) 0.6353(3) 0.7000(3) 0.0589(15) Uani 1 1 d . . . . .
H70 H 0.7462 0.5977 0.7072 0.071 Uiso 1 1 calc R U . . .
C60 C 0.2877(6) 0.5585(2) 0.4938(2) 0.0522(13) Uani 1 1 d . . . . .
H60 H 0.3676 0.5508 0.4737 0.063 Uiso 1 1 calc R U . . .
C56 C 0.3985(5) 0.2994(2) 0.8834(3) 0.0527(14) Uani 1 1 d . . . . .
H56 H 0.4538 0.3286 0.8950 0.063 Uiso 1 1 calc R U . . .
C76 C 0.7848(7) 0.8768(3) 0.5270(2) 0.0604(17) Uani 1 1 d . . . . .
C59 C 0.1063(6) 0.6231(2) 0.5124(3) 0.0568(15) Uani 1 1 d . . . . .
H59 H 0.0597 0.6601 0.5051 0.068 Uiso 1 1 calc R U . . .
C53 C 0.2387(5) 0.2137(2) 0.8507(2) 0.0483(12) Uani 1 1 d . . . . .
H53 H 0.1834 0.1852 0.8379 0.058 Uiso 1 1 calc R U . . .
C77 C 0.7158(7) 0.9312(3) 0.5164(2) 0.0593(15) Uani 1 1 d . . . . .
H77 H 0.6405 0.9371 0.5404 0.071 Uiso 1 1 calc R U . . .
C78 C 0.8980(7) 0.8715(2) 0.4903(3) 0.0621(17) Uani 1 1 d . . . . .
H78 H 0.9495 0.8358 0.4962 0.075 Uiso 1 1 calc R U . . .
F11A F 0.9003(8) 0.6676(4) 0.9084(4) 0.085(3) Uani 0.650(13) 1 d D . P B 1
C63 C 0.2407(6) 0.7174(2) 0.4154(2) 0.0522(13) Uani 1 1 d . . . . .
H63 H 0.1604 0.7285 0.4331 0.063 Uiso 1 1 calc R U . . .
C62 C 0.2884(6) 0.6623(2) 0.4345(2) 0.0515(13) Uani 1 1 d . . . . .
H62 H 0.3704 0.6521 0.4175 0.062 Uiso 1 1 calc R U . . .
C73 C 0.6933(9) 0.7353(4) 0.6436(3) 0.083(3) Uani 1 1 d . . . . .
C71 C 0.5777(9) 0.7435(3) 0.6776(3) 0.078(2) Uani 1 1 d . . . . .
H71 H 0.5322 0.7808 0.6707 0.094 Uiso 1 1 calc R U . . .
F9A F 0.6739(11) 0.7662(5) 0.8639(5) 0.122(5) Uani 0.650(13) 1 d D . P B 1
C72 C 0.7555(7) 0.6792(3) 0.6561(3) 0.0708(19) Uani 1 1 d . . . . .
H72 H 0.8335 0.6713 0.6347 0.085 Uiso 1 1 calc R U . . .
C75A C 0.7171(8) 0.8325(3) 0.5760(3) 0.0389(15) Uani 0.640(7) 1 d . . P C 1
H75A H 0.6377 0.8441 0.5940 0.047 Uiso 0.640(7) 1 calc R U P C 1
C74A C 0.7674(8) 0.7768(3) 0.5946(3) 0.0421(15) Uani 0.640(7) 1 d . . P C 1
H74A H 0.8469 0.7641 0.5774 0.050 Uiso 0.640(7) 1 calc R U P C 1
C75B C 0.7891(16) 0.8121(6) 0.5671(6) 0.0389(15) Uani 0.360(7) 1 d . . P C 2
H75B H 0.8594 0.7842 0.5657 0.047 Uiso 0.360(7) 1 calc R U P C 2
C74B C 0.6839(16) 0.8016(6) 0.6025(6) 0.0421(15) Uani 0.360(7) 1 d . . P C 2
H74B H 0.6123 0.8289 0.6039 0.050 Uiso 0.360(7) 1 calc R U P C 2
F12B F 0.6256(13) 0.7127(8) 0.8500(5) 0.086(5) Uani 0.350(13) 1 d D . P B 2
F9B F 0.716(2) 0.7735(7) 0.9017(11) 0.111(8) Uani 0.350(13) 1 d D . P B 2
F10B F 0.9020(14) 0.7237(12) 0.9141(9) 0.141(12) Uani 0.350(13) 1 d D . P B 2
F11B F 0.806(3) 0.6581(7) 0.8548(11) 0.145(14) Uani 0.350(13) 1 d D . P B 2
F5B F 0.730(3) 0.2774(10) 0.8912(14) 0.066(5) Uani 0.167(8) 1 d D U P A 2
F3B F 0.810(3) 0.1477(7) 0.8667(12) 0.069(5) Uani 0.167(8) 1 d D U P A 2
F4B F 0.645(2) 0.2062(10) 0.8468(9) 0.064(4) Uani 0.167(8) 1 d D U P A 2
F6B F 0.914(2) 0.2213(13) 0.9231(12) 0.073(5) Uani 0.167(8) 1 d D U P A 2

loop_
_atom_site_aniso_label
_atom_site_aniso_U_11
_atom_site_aniso_U_22
_atom_site_aniso_U_33
_atom_site_aniso_U_23
_atom_site_aniso_U_13
_atom_site_aniso_U_12
Fe1 0.0351(3) 0.0222(3) 0.0254(3) 0.0032(2) 0.0022(3) -0.0070(2)
Fe2 0.0386(4) 0.0250(3) 0.0281(3) 0.0031(2) 0.0031(3) -0.0085(3)
P2 0.0618(8) 0.0318(6) 0.0418(7) 0.0000(5) 0.0109(6) -0.0105(5)
P4 0.0478(7) 0.0368(6) 0.0477(7) 0.0059(5) 0.0102(5) -0.0008(5)
P3 0.0487(7) 0.0372(6) 0.0484(7) 0.0047(5) 0.0092(6) 0.0022(5)
P1 0.0604(8) 0.0343(6) 0.0406(6) -0.0030(5) 0.0112(6) -0.0135(5)
F21 0.0581(19) 0.0576(19) 0.064(2) -0.0205(15) 0.0126(15) 0.0000(15)
F18 0.0566(19) 0.063(2) 0.069(2) -0.0195(16) 0.0062(16) 0.0097(15)
F15 0.070(2) 0.0430(17) 0.074(2) 0.0102(15) 0.0214(17) 0.0120(15)
F20 0.073(2) 0.067(2) 0.0501(18) 0.0144(15) 0.0162(16) 0.0156(17)
F24 0.063(2) 0.0430(17) 0.086(2) 0.0105(16) 0.0199(18) 0.0089(15)
F17 0.074(2) 0.066(2) 0.0504(18) 0.0124(15) 0.0120(16) 0.0131(17)
F19 0.063(2) 0.0436(17) 0.087(2) 0.0044(16) 0.0072(18) -0.0078(14)
N9 0.0393(19) 0.0218(16) 0.0297(17) 0.0030(13) -0.0035(14) -0.0058(14)
N7 0.0366(18) 0.0241(16) 0.0292(17) -0.0028(13) 0.0028(14) -0.0050(13)
N3 0.0376(19) 0.0262(16) 0.0291(17) 0.0026(13) 0.0025(14) -0.0037(14)
N8 0.0373(19) 0.0287(17) 0.0253(17) 0.0036(13) 0.0002(14) -0.0082(14)
N4 0.0391(19) 0.0269(17) 0.0292(17) 0.0041(13) 0.0015(14) -0.0061(14)
F16 0.065(2) 0.0453(18) 0.101(3) 0.0035(17) 0.0131(19) -0.0113(15)
F22 0.0532(19) 0.0487(18) 0.120(3) -0.0043(19) 0.003(2) -0.0056(15)
N13 0.0389(19) 0.0297(17) 0.0275(17) 0.0006(14) 0.0002(15) -0.0095(15)
F1 0.097(3) 0.0519(18) 0.069(2) -0.0109(15) 0.0350(19) -0.0279(17)
N12 0.041(2) 0.0261(17) 0.046(2) 0.0009(15) 0.0015(17) -0.0043(15)
N5 0.040(2) 0.0286(17) 0.042(2) 0.0002(15) 0.0002(16) -0.0109(15)
N14 0.039(2) 0.0315(18) 0.0333(19) 0.0013(14) 0.0032(15) -0.0051(15)
F23 0.078(3) 0.101(3) 0.054(2) 0.0076(19) -0.0008(18) -0.002(2)
F2 0.090(3) 0.091(3) 0.058(2) -0.0160(18) 0.0241(18) -0.046(2)
N18 0.0347(18) 0.0267(16) 0.0288(17) 0.0040(13) 0.0026(14) -0.0027(14)
N2 0.0382(19) 0.0284(17) 0.0275(17) 0.0032(13) 0.0031(14) -0.0040(14)
N19 0.040(2) 0.0284(17) 0.0342(19) 0.0036(14) -0.0001(15) -0.0074(15)
N1 0.047(2) 0.0358(19) 0.0269(18) 0.0034(15) 0.0004(15) -0.0057(16)
F7 0.088(3) 0.086(3) 0.054(2) 0.0096(18) 0.0116(18) -0.043(2)
F13 0.060(2) 0.053(2) 0.129(3) -0.019(2) -0.001(2) -0.0033(16)
N16 0.052(2) 0.037(2) 0.0258(18) 0.0014(15) -0.0005(16) -0.0073(17)
N10 0.040(2) 0.0253(17) 0.041(2) 0.0038(14) -0.0030(16) -0.0038(14)
N17 0.044(2) 0.0282(17) 0.0295(18) 0.0002(14) 0.0020(15) -0.0106(15)
F6A 0.075(3) 0.058(3) 0.048(2) -0.0101(17) 0.009(2) -0.026(2)
N6 0.044(2) 0.0340(19) 0.0318(19) 0.0016(15) 0.0037(16) -0.0083(16)
N15 0.042(2) 0.0338(19) 0.0342(19) 0.0022(15) 0.0043(16) -0.0083(16)
N20 0.047(2) 0.0322(19) 0.041(2) 0.0020(16) -0.0012(17) -0.0135(16)
F14 0.082(3) 0.112(3) 0.050(2) 0.009(2) 0.0070(18) 0.018(2)
N27 0.041(2) 0.034(2) 0.050(2) 0.0078(17) 0.0053(18) -0.0010(16)
N26 0.053(2) 0.039(2) 0.036(2) 0.0042(16) -0.0037(18) -0.0056(18)
N21 0.047(2) 0.038(2) 0.046(2) -0.0001(17) 0.0085(18) -0.0047(17)
N24 0.056(3) 0.036(2) 0.037(2) 0.0010(16) -0.0080(18) -0.0185(18)
F4A 0.096(4) 0.092(4) 0.049(2) -0.019(2) 0.004(2) -0.045(3)
N11 0.048(2) 0.0264(18) 0.048(2) 0.0037(16) -0.0010(18) -0.0051(16)
N28 0.055(3) 0.036(2) 0.050(2) 0.0030(18) 0.009(2) -0.0036(18)
N22 0.043(2) 0.038(2) 0.061(3) 0.0115(19) 0.007(2) 0.0014(18)
N23 0.064(3) 0.039(2) 0.036(2) 0.0063(17) -0.004(2) -0.0096(19)
N25 0.064(3) 0.041(2) 0.039(2) 0.0071(17) -0.013(2) -0.019(2)
C30 0.043(2) 0.027(2) 0.026(2) 0.0019(16) -0.0045(17) -0.0065(17)
C14 0.038(2) 0.030(2) 0.029(2) 0.0015(16) -0.0057(17) -0.0058(17)
F5A 0.082(4) 0.072(3) 0.089(5) -0.009(3) -0.011(3) 0.018(3)
C36 0.035(2) 0.028(2) 0.033(2) 0.0019(16) 0.0036(17) -0.0022(16)
C4 0.032(2) 0.0243(18) 0.033(2) 0.0008(15) 0.0022(17) -0.0038(15)
C20 0.038(2) 0.031(2) 0.029(2) -0.0026(16) 0.0007(17) -0.0056(17)
C37 0.036(2) 0.0276(19) 0.030(2) 0.0016(16) 0.0025(17) -0.0038(16)
C42 0.041(2) 0.028(2) 0.029(2) 0.0042(16) -0.0027(17) -0.0050(17)
C15 0.041(2) 0.026(2) 0.032(2) 0.0021(16) -0.0043(18) -0.0077(17)
C9 0.039(2) 0.0278(19) 0.029(2) -0.0002(16) -0.0015(17) -0.0010(17)
C8 0.038(2) 0.0266(19) 0.028(2) 0.0014(16) 0.0015(17) -0.0033(16)
C3 0.033(2) 0.0270(19) 0.033(2) 0.0018(16) 0.0017(17) -0.0066(16)
F3A 0.113(4) 0.039(2) 0.085(3) 0.004(2) -0.004(3) 0.003(2)
C31 0.041(2) 0.034(2) 0.028(2) 0.0036(17) -0.0022(17) -0.0057(18)
C41 0.037(2) 0.030(2) 0.030(2) 0.0037(16) -0.0022(17) -0.0003(17)
C19 0.042(2) 0.027(2) 0.027(2) 0.0020(16) -0.0026(17) -0.0086(17)
F8 0.195(6) 0.068(3) 0.090(3) -0.016(2) 0.082(3) -0.059(3)
C26 0.038(2) 0.036(2) 0.031(2) -0.0029(17) -0.0020(18) -0.0081(18)
C18 0.044(2) 0.040(2) 0.031(2) -0.0019(18) 0.0021(19) -0.0059(19)
C6 0.049(3) 0.034(2) 0.031(2) 0.0069(17) 0.0098(19) -0.0035(19)
C40 0.049(3) 0.037(2) 0.029(2) 0.0027(18) 0.0007(19) -0.003(2)
C2 0.040(2) 0.032(2) 0.039(2) -0.0031(18) 0.0047(19) -0.0142(18)
C7 0.046(2) 0.035(2) 0.026(2) 0.0025(17) 0.0037(18) -0.0033(19)
C49 0.039(2) 0.036(2) 0.040(2) -0.0031(18) 0.0067(19) -0.0046(18)
C25 0.041(2) 0.035(2) 0.033(2) -0.0011(17) -0.0014(18) -0.0098(18)
C1 0.044(3) 0.044(3) 0.036(2) -0.0036(19) -0.005(2) -0.013(2)
C38 0.042(2) 0.032(2) 0.036(2) 0.0033(18) 0.0050(19) -0.0062(18)
C39 0.046(3) 0.037(2) 0.035(2) 0.0079(18) 0.007(2) -0.0055(19)
C5 0.039(2) 0.030(2) 0.037(2) 0.0014(17) 0.0066(18) -0.0061(17)
C88 0.043(2) 0.034(2) 0.039(2) -0.0011(18) 0.0038(19) -0.0042(19)
C13 0.047(3) 0.034(2) 0.037(2) 0.0025(18) -0.005(2) -0.0013(19)
C52 0.045(3) 0.034(2) 0.045(3) 0.0009(19) 0.005(2) -0.0060(19)
C27 0.041(2) 0.041(2) 0.034(2) -0.0022(19) 0.0076(19) -0.0123(19)
C34 0.043(3) 0.042(2) 0.040(2) -0.002(2) -0.003(2) -0.013(2)
C21 0.041(2) 0.043(2) 0.038(2) -0.0047(19) 0.0060(19) -0.003(2)
C48 0.051(3) 0.040(2) 0.040(3) -0.005(2) 0.000(2) -0.009(2)
C35 0.041(2) 0.035(2) 0.038(2) 0.0006(18) -0.0007(19) -0.0119(18)
C90 0.057(3) 0.036(2) 0.049(3) -0.004(2) -0.004(2) -0.007(2)
C85 0.039(2) 0.030(2) 0.042(2) 0.0022(18) 0.0011(19) -0.0025(18)
C10 0.051(3) 0.038(2) 0.031(2) -0.0016(18) -0.006(2) -0.004(2)
C16 0.045(2) 0.028(2) 0.032(2) 0.0037(17) -0.0046(18) -0.0088(18)
C17 0.048(3) 0.037(2) 0.029(2) 0.0052(18) 0.0051(19) -0.0125(19)
F12A 0.166(12) 0.105(8) 0.045(3) -0.029(5) 0.006(5) -0.092(8)
C32 0.047(3) 0.030(2) 0.039(2) 0.0046(18) 0.003(2) -0.0032(19)
C12 0.040(2) 0.041(2) 0.037(2) -0.0029(19) 0.0012(19) 0.0002(19)
C43 0.048(3) 0.044(2) 0.033(2) -0.0017(19) -0.007(2) -0.007(2)
C23 0.040(3) 0.037(2) 0.057(3) -0.003(2) 0.002(2) 0.006(2)
C29 0.047(3) 0.034(2) 0.029(2) 0.0066(17) -0.0023(19) -0.0108(19)
C33 0.047(3) 0.036(2) 0.046(3) 0.000(2) 0.002(2) 0.001(2)
C64 0.055(3) 0.044(3) 0.041(3) -0.002(2) -0.006(2) -0.020(2)
C51 0.045(3) 0.036(2) 0.046(3) -0.004(2) 0.001(2) -0.011(2)
C46 0.057(3) 0.045(3) 0.040(3) -0.003(2) 0.005(2) -0.002(2)
C22 0.041(2) 0.036(2) 0.046(3) -0.0053(19) -0.003(2) 0.0034(19)
C82 0.043(3) 0.036(2) 0.055(3) 0.004(2) 0.002(2) -0.003(2)
C87 0.046(3) 0.034(2) 0.043(3) -0.0011(19) 0.000(2) -0.0076(19)
C61 0.064(3) 0.044(3) 0.035(2) 0.000(2) -0.009(2) -0.018(2)
C54 0.044(3) 0.040(3) 0.061(3) 0.004(2) -0.008(2) -0.010(2)
C28 0.048(3) 0.040(2) 0.031(2) 0.0042(18) 0.0038(19) -0.014(2)
C47 0.053(3) 0.035(2) 0.039(2) -0.0035(19) 0.000(2) -0.005(2)
C11 0.047(3) 0.039(2) 0.040(2) -0.0033(19) -0.009(2) -0.008(2)
C81 0.057(3) 0.042(3) 0.044(3) 0.007(2) -0.001(2) -0.001(2)
C24 0.045(3) 0.045(3) 0.046(3) -0.006(2) 0.008(2) -0.005(2)
C67 0.048(3) 0.043(3) 0.055(3) 0.002(2) -0.012(2) -0.009(2)
C86 0.050(3) 0.034(2) 0.049(3) -0.001(2) 0.002(2) -0.009(2)
C68 0.058(3) 0.042(3) 0.052(3) -0.006(2) 0.007(2) -0.019(2)
C69 0.070(4) 0.048(3) 0.053(3) -0.006(2) -0.013(3) -0.016(3)
C50 0.045(3) 0.035(2) 0.044(3) -0.0032(19) 0.002(2) -0.0108(19)
C65 0.047(3) 0.053(3) 0.050(3) 0.001(2) 0.000(2) -0.012(2)
C84 0.044(3) 0.034(2) 0.046(3) 0.0045(19) 0.000(2) -0.0079(19)
C55 0.055(3) 0.044(3) 0.049(3) 0.003(2) 0.001(2) 0.001(2)
C66 0.064(3) 0.038(3) 0.054(3) 0.000(2) -0.007(3) -0.006(2)
C89 0.058(3) 0.037(2) 0.044(3) 0.002(2) -0.002(2) -0.009(2)
C79 0.059(3) 0.040(3) 0.043(3) -0.005(2) -0.002(2) -0.007(2)
C91 0.059(3) 0.032(2) 0.056(3) -0.001(2) 0.005(2) -0.013(2)
C92 0.063(3) 0.042(3) 0.039(3) 0.003(2) 0.009(2) 0.000(2)
C83 0.059(3) 0.039(3) 0.046(3) 0.000(2) -0.001(2) -0.009(2)
C44 0.052(3) 0.041(3) 0.044(3) -0.002(2) -0.012(2) -0.015(2)
C45 0.049(3) 0.036(2) 0.051(3) -0.003(2) -0.001(2) -0.009(2)
C58 0.071(4) 0.041(3) 0.043(3) 0.001(2) -0.004(3) -0.005(2)
F10A 0.122(8) 0.072(4) 0.055(3) -0.027(3) 0.029(4) -0.042(5)
C80 0.052(3) 0.043(3) 0.057(3) 0.001(2) -0.005(2) -0.005(2)
C57 0.060(3) 0.050(3) 0.054(3) 0.011(3) -0.005(3) -0.010(3)
C70 0.062(4) 0.060(3) 0.050(3) 0.003(3) -0.013(3) -0.021(3)
C60 0.064(3) 0.050(3) 0.041(3) -0.004(2) 0.001(2) -0.011(3)
C56 0.042(3) 0.037(3) 0.072(4) 0.009(2) 0.001(2) -0.009(2)
C76 0.086(4) 0.053(3) 0.037(3) 0.009(2) -0.016(3) -0.035(3)
C59 0.065(4) 0.041(3) 0.057(3) 0.011(2) -0.018(3) -0.004(2)
C53 0.051(3) 0.038(3) 0.052(3) 0.000(2) 0.001(2) -0.007(2)
C77 0.074(4) 0.064(4) 0.040(3) -0.007(2) 0.008(3) -0.031(3)
C78 0.073(4) 0.038(3) 0.069(4) 0.009(3) -0.029(3) -0.006(3)
F11A 0.084(5) 0.075(5) 0.090(5) 0.004(4) -0.011(4) 0.013(4)
C63 0.065(3) 0.045(3) 0.044(3) 0.000(2) -0.002(2) -0.014(2)
C62 0.063(3) 0.044(3) 0.044(3) 0.000(2) -0.006(2) -0.017(2)
C73 0.120(6) 0.088(5) 0.034(3) 0.017(3) -0.021(4) -0.074(5)
C71 0.129(7) 0.034(3) 0.066(4) 0.011(3) -0.052(5) -0.023(3)
F9A 0.083(6) 0.117(10) 0.134(9) 0.055(8) 0.009(6) 0.040(6)
C72 0.078(4) 0.086(5) 0.044(3) 0.002(3) -0.005(3) -0.043(4)
C75A 0.050(5) 0.029(4) 0.036(3) -0.001(3) 0.003(3) -0.006(3)
C74A 0.051(4) 0.032(4) 0.041(3) 0.000(3) -0.002(3) -0.008(3)
C75B 0.050(5) 0.029(4) 0.036(3) -0.001(3) 0.003(3) -0.006(3)
C74B 0.051(4) 0.032(4) 0.041(3) 0.000(3) -0.002(3) -0.008(3)
F12B 0.082(9) 0.119(13) 0.053(7) -0.011(7) -0.010(6) -0.004(8)
F9B 0.139(19) 0.056(8) 0.143(18) -0.031(11) 0.026(15) 0.007(10)
F10B 0.043(8) 0.21(3) 0.136(17) 0.051(17) -0.037(9) -0.060(12)
F11B 0.21(3) 0.040(7) 0.18(3) -0.020(11) 0.11(2) 0.015(11)
F5B 0.079(10) 0.054(6) 0.067(12) -0.019(6) 0.019(8) -0.014(5)
F3B 0.085(10) 0.036(6) 0.085(11) -0.009(6) 0.033(8) -0.025(5)
F4B 0.083(7) 0.059(9) 0.051(7) -0.014(6) 0.021(5) -0.023(6)
F6B 0.072(7) 0.073(11) 0.069(8) -0.005(7) 0.014(6) -0.020(7)

loop_
_atom_type_symbol
_atom_type_description
_atom_type_scat_dispersion_real
_atom_type_scat_dispersion_imag
_atom_type_scat_source
C C 0.0181 0.0091 'International Tables Vol C Tables 4.2.6.8 and 6.1.1.4'
H H 0.0000 0.0000 'International Tables Vol C Tables 4.2.6.8 and 6.1.1.4'
N N 0.0311 0.0180 'International Tables Vol C Tables 4.2.6.8 and 6.1.1.4'
F F 0.0727 0.0534 'International Tables Vol C Tables 4.2.6.8 and 6.1.1.4'
P P 0.2955 0.4335 'International Tables Vol C Tables 4.2.6.8 and 6.1.1.4'
Fe Fe -1.1336 3.1974 'International Tables Vol C Tables 4.2.6.8 and 6.1.1.4'

loop_
_exptl_crystal_face_index_h
_exptl_crystal_face_index_k
_exptl_crystal_face_index_l
_exptl_crystal_face_perp_dist
5 3 -8 0.0710
-6 5 -1 0.0745
0 14 2 0.0787
2 10 11 0.0773
2 -4 12 0.1158
1 -13 3 0.1340
-2 9 -9 0.1399
-4 -5 9 0.1286
0 -8 10 0.1320
-2 -7 -13 0.1130
-1 -12 -10 0.1218
6 -4 1 0.1254

loop_
_geom_angle_atom_site_label_1
_geom_angle_atom_site_label_2
_geom_angle_atom_site_label_3
_geom_angle
_geom_angle_site_symmetry_1
_geom_angle_site_symmetry_3
_geom_angle_publ_flag
N9 Fe1 N7 158.39(14) . . ?
N9 Fe1 N4 90.91(15) . . ?
N9 Fe1 N2 93.01(15) . . ?
N3 Fe1 N9 98.65(14) . . ?
N3 Fe1 N7 102.93(14) . . ?
N3 Fe1 N4 79.43(14) . . ?
N3 Fe1 N2 78.98(14) . . ?
N8 Fe1 N9 78.72(14) . . ?
N8 Fe1 N7 79.67(14) . . ?
N8 Fe1 N3 175.88(15) . . ?
N8 Fe1 N4 97.36(14) . . ?
N8 Fe1 N2 104.23(14) . . ?
N4 Fe1 N7 91.98(15) . . ?
N4 Fe1 N2 158.40(14) . . ?
N2 Fe1 N7 92.14(15) . . ?
N13 Fe2 N12 74.36(14) . . ?
N13 Fe2 N14 74.90(14) . . ?
N13 Fe2 N18 170.16(14) . . ?
N13 Fe2 N19 97.20(14) . . ?
N13 Fe2 N17 114.71(14) . . ?
N12 Fe2 N14 149.19(13) . . ?
N12 Fe2 N19 91.42(15) . . ?
N18 Fe2 N12 101.62(13) . . ?
N18 Fe2 N14 109.07(13) . . ?
N18 Fe2 N19 73.73(13) . . ?
N18 Fe2 N17 74.29(14) . . ?
N19 Fe2 N14 94.50(14) . . ?
N17 Fe2 N12 95.01(15) . . ?
N17 Fe2 N14 95.77(14) . . ?
N17 Fe2 N19 148.01(13) . . ?
F7 P2 F8 176.5(3) . . ?
F7 P2 F10A 87.1(3) . . ?
F7 P2 F11A 84.5(3) . . ?
F7 P2 F12B 78.1(5) . . ?
F8 P2 F10A 90.8(3) . . ?
F8 P2 F11A 92.5(4) . . ?
F8 P2 F12B 105.3(5) . . ?
F12A P2 F7 93.5(4) . . ?
F12A P2 F8 88.1(4) . . ?
F12A P2 F10A 172.8(6) . . ?
F12A P2 F11A 89.3(5) . . ?
F12A P2 F9A 98.8(7) . . ?
F10A P2 F11A 83.6(4) . . ?
F9A P2 F7 97.1(4) . . ?
F9A P2 F8 85.6(4) . . ?
F9A P2 F10A 88.2(6) . . ?
F9A P2 F11A 171.6(7) . . ?
F9B P2 F7 87.3(8) . . ?
F9B P2 F8 93.6(8) . . ?
F9B P2 F12B 83.2(10) . . ?
F10B P2 F7 101.0(7) . . ?
F10B P2 F8 75.7(7) . . ?
F10B P2 F12B 173.0(13) . . ?
F10B P2 F9B 89.9(13) . . ?
F10B P2 F11B 104.3(15) . . ?
F11B P2 F7 91.5(9) . . ?
F11B P2 F8 88.4(9) . . ?
F11B P2 F12B 82.7(11) . . ?
F11B P2 F9B 165.8(14) . . ?
F21 P4 F20 89.16(18) . . ?
F21 P4 F24 179.2(2) . . ?
F21 P4 F19 90.21(19) . . ?
F21 P4 F22 90.97(19) . . ?
F21 P4 F23 91.4(2) . . ?
F20 P4 F24 90.15(18) . . ?
F19 P4 F20 89.9(2) . . ?
F19 P4 F24 90.19(19) . . ?
F19 P4 F23 88.9(2) . . ?
F22 P4 F20 90.1(2) . . ?
F22 P4 F24 88.6(2) . . ?
F22 P4 F19 178.8(2) . . ?
F22 P4 F23 91.1(2) . . ?
F23 P4 F20 178.6(3) . . ?
F23 P4 F24 89.3(2) . . ?
F18 P3 F15 179.2(2) . . ?
F18 P3 F17 89.05(18) . . ?
F18 P3 F16 89.8(2) . . ?
F18 P3 F14 91.3(2) . . ?
F15 P3 F17 90.19(18) . . ?
F15 P3 F16 90.4(2) . . ?
F15 P3 F14 89.4(2) . . ?
F16 P3 F17 89.4(2) . . ?
F16 P3 F14 89.1(2) . . ?
F13 P3 F18 91.0(2) . . ?
F13 P3 F15 88.7(2) . . ?
F13 P3 F17 90.2(2) . . ?
F13 P3 F16 179.0(2) . . ?
F13 P3 F14 91.4(3) . . ?
F14 P3 F17 178.4(3) . . ?
F1 P1 F6A 90.4(2) . . ?
F1 P1 F3A 89.8(2) . . ?
F1 P1 F5B 93.0(12) . . ?
F1 P1 F4B 108.1(7) . . ?
F2 P1 F1 176.8(3) . . ?
F2 P1 F6A 87.5(2) . . ?
F2 P1 F3A 87.8(3) . . ?
F2 P1 F5B 88.3(12) . . ?
F2 P1 F4B 74.9(7) . . ?
F4A P1 F1 88.6(2) . . ?
F4A P1 F2 93.4(2) . . ?
F4A P1 F6A 177.4(3) . . ?
F4A P1 F5A 94.5(3) . . ?
F4A P1 F3A 90.2(3) . . ?
F5A P1 F1 89.1(3) . . ?
F5A P1 F2 93.2(3) . . ?
F5A P1 F6A 87.9(3) . . ?
F5A P1 F3A 175.1(3) . . ?
F3A P1 F6A 87.4(3) . . ?
F5B P1 F4B 84.4(14) . . ?
F3B P1 F1 89.9(7) . . ?
F3B P1 F2 89.7(7) . . ?
F3B P1 F5B 163.3(16) . . ?
F3B P1 F4B 79.2(13) . . ?
F6B P1 F1 73.9(10) . . ?
F6B P1 F2 103.2(10) . . ?
F6B P1 F5B 90.6(15) . . ?
F6B P1 F3B 106.0(16) . . ?
F6B P1 F4B 174.6(14) . . ?
N10 N9 Fe1 137.4(3) . . ?
C20 N9 Fe1 116.7(3) . . ?
C20 N9 N10 105.5(4) . . ?
N6 N7 Fe1 139.3(3) . . ?
N6 N7 C14 105.6(3) . . ?
C14 N7 Fe1 115.0(3) . . ?
C4 N3 Fe1 119.6(3) . . ?
C4 N3 C8 121.5(3) . . ?
C8 N3 Fe1 118.9(3) . . ?
C15 N8 Fe1 119.0(3) . . ?
C19 N8 Fe1 120.4(3) . . ?
C19 N8 C15 120.4(4) . . ?
N5 N4 Fe1 138.6(3) . . ?
N5 N4 C9 105.9(4) . . ?
C9 N4 Fe1 115.4(3) . . ?
C30 N13 Fe2 118.9(3) . . ?
C26 N13 Fe2 120.3(3) . . ?
C26 N13 C30 120.8(4) . . ?
N11 N12 Fe2 138.1(3) . . ?
N11 N12 C25 105.2(4) . . ?
C25 N12 Fe2 115.7(3) . . ?
N4 N5 H5 124.2 . . ?
C11 N5 N4 111.6(4) . . ?
C11 N5 H5 124.2 . . ?
N15 N14 Fe2 139.2(3) . . ?
N15 N14 C31 105.6(4) . . ?
C31 N14 Fe2 113.6(3) . . ?
C37 N18 Fe2 118.9(3) . . ?
C37 N18 C41 120.6(3) . . ?
C41 N18 Fe2 120.4(3) . . ?
N1 N2 Fe1 138.2(3) . . ?
N1 N2 C3 106.0(3) . . ?
C3 N2 Fe1 115.6(3) . . ?
N20 N19 Fe2 138.9(3) . . ?
N20 N19 C42 105.1(4) . . ?
C42 N19 Fe2 115.5(3) . . ?
N2 N1 H1 124.5 . . ?
C1 N1 N2 110.9(3) . . ?
C1 N1 H1 124.5 . . ?
N17 N16 H16A 124.2 . . ?
C34 N16 H16A 124.2 . . ?
C34 N16 N17 111.6(3) . . ?
N9 N10 H10 124.4 . . ?
C22 N10 N9 111.2(4) . . ?
C22 N10 H10 124.4 . . ?
N16 N17 Fe2 137.1(3) . . ?
C36 N17 Fe2 116.3(3) . . ?
C36 N17 N16 105.5(4) . . ?
N7 N6 H6 124.4 . . ?
N7 N6 C12 111.3(4) . . ?
C12 N6 H6 124.4 . . ?
N14 N15 H15 124.1 . . ?
N14 N15 C33 111.8(4) . . ?
C33 N15 H15 124.1 . . ?
N19 N20 H20 123.9 . . ?
C44 N20 N19 112.2(4) . . ?
C44 N20 H20 123.9 . . ?
C82 N27 C81 117.0(4) . . ?
C79 N26 C80 117.3(4) . . ?
C46 N21 C45 116.8(4) . . ?
C67 N24 C68 116.6(4) . . ?
N12 N11 H11A 124.2 . . ?
N12 N11 C23 111.6(4) . . ?
C23 N11 H11A 124.2 . . ?
C91 N28 C92 117.0(4) . . ?
C56 N22 C55 117.0(4) . . ?
C57 N23 C58 117.0(4) . . ?
C70 N25 C69 116.8(5) . . ?
N13 C30 C31 114.1(4) . . ?
N13 C30 C29 120.3(4) . . ?
C29 C30 C31 125.5(4) . . ?
N7 C14 C15 115.0(4) . . ?
N7 C14 C13 110.5(4) . . ?
C13 C14 C15 134.5(4) . . ?
N17 C36 C37 116.3(4) . . ?
N17 C36 C35 110.6(4) . . ?
C35 C36 C37 133.1(4) . . ?
N3 C4 C3 111.2(3) . . ?
N3 C4 C5 121.1(4) . . ?
C5 C4 C3 127.8(4) . . ?
N9 C20 C19 113.7(4) . . ?
N9 C20 C21 111.0(4) . . ?
C21 C20 C19 135.3(4) . . ?
N18 C37 C36 113.7(3) . . ?
N18 C37 C38 120.9(4) . . ?
C38 C37 C36 125.5(4) . . ?
N19 C42 C41 117.1(4) . . ?
N19 C42 C43 110.3(4) . . ?
C43 C42 C41 132.6(4) . . ?
N8 C15 C14 111.2(4) . . ?
N8 C15 C16 120.6(4) . . ?
C16 C15 C14 128.1(4) . . ?
N4 C9 C8 115.0(4) . . ?
N4 C9 C10 109.4(4) . . ?
C10 C9 C8 135.7(4) . . ?
N3 C8 C9 111.2(3) . . ?
N3 C8 C7 119.6(4) . . ?
C7 C8 C9 129.1(4) . . ?
N2 C3 C4 114.4(4) . . ?
N2 C3 C2 110.2(4) . . ?
C2 C3 C4 135.3(4) . . ?
N14 C31 C30 117.7(4) . . ?
N14 C31 C32 110.0(4) . . ?
C32 C31 C30 132.2(4) . . ?
N18 C41 C42 112.8(3) . . ?
N18 C41 C40 121.0(4) . . ?
C40 C41 C42 126.1(4) . . ?
N8 C19 C20 110.2(4) . . ?
N8 C19 C18 121.4(4) . . ?
C18 C19 C20 128.3(4) . . ?
N13 C26 C25 113.2(4) . . ?
N13 C26 C27 121.3(4) . . ?
C27 C26 C25 125.5(4) . . ?
C19 C18 H18 120.8 . . ?
C19 C18 C17 118.3(4) . . ?
C17 C18 H18 120.8 . . ?
C7 C6 H6A 120.1 . . ?
C7 C6 C5 119.9(4) . . ?
C5 C6 H6A 120.1 . . ?
C41 C40 H40 120.5 . . ?
C39 C40 C41 119.0(4) . . ?
C39 C40 H40 120.5 . . ?
C3 C2 H2 127.9 . . ?
C1 C2 C3 104.2(4) . . ?
C1 C2 H2 127.9 . . ?
C8 C7 H7 120.3 . . ?
C6 C7 C8 119.5(4) . . ?
C6 C7 H7 120.3 . . ?
C48 C49 C47 116.8(4) . . ?
C48 C49 C50 120.2(4) . . ?
C47 C49 C50 123.0(4) . . ?
N12 C25 C26 116.0(4) . . ?
N12 C25 C24 110.8(4) . . ?
C24 C25 C26 133.1(4) . . ?
N1 C1 C2 108.7(4) . . ?
N1 C1 H1A 125.7 . . ?
C2 C1 H1A 125.7 . . ?
C37 C38 H38 120.8 . . ?
C39 C38 C37 118.5(4) . . ?
C39 C38 H38 120.8 . . ?
C40 C39 C38 120.0(4) . . ?
C40 C39 H39 120.0 . . ?
C38 C39 H39 120.0 . . ?
C4 C5 C6 118.4(4) . . ?
C4 C5 H5A 120.8 . . ?
C6 C5 H5A 120.8 . . ?
C90 C88 C87 120.1(5) . . ?
C90 C88 C89 117.0(4) . . ?
C89 C88 C87 122.8(4) . . ?
C14 C13 H13 127.7 . . ?
C12 C13 C14 104.6(4) . . ?
C12 C13 H13 127.7 . . ?
C54 C52 C51 122.4(5) . . ?
C53 C52 C51 120.0(5) . . ?
C53 C52 C54 117.6(4) . . ?
C26 C27 H27 120.7 . . ?
C28 C27 C26 118.6(5) . . ?
C28 C27 H27 120.7 . . ?
N16 C34 H34 126.3 . . ?
N16 C34 C35 107.5(4) . . ?
C35 C34 H34 126.3 . . ?
C20 C21 H21 127.8 . . ?
C22 C21 C20 104.4(4) . . ?
C22 C21 H21 127.8 . . ?
C49 C48 H48 120.3 . . ?
C46 C48 C49 119.4(5) . . ?
C46 C48 H48 120.3 . . ?
C36 C35 H35 127.6 . . ?
C34 C35 C36 104.7(4) . . ?
C34 C35 H35 127.6 . . ?
C88 C90 H90 120.0 . . ?
C88 C90 C92 119.9(5) . . ?
C92 C90 H90 120.0 . . ?
C84 C85 C86 121.9(4) . . ?
C83 C85 C86 121.1(5) . . ?
C83 C85 C84 117.1(4) . . ?
C9 C10 H10A 127.4 . . ?
C11 C10 C9 105.2(4) . . ?
C11 C10 H10A 127.4 . . ?
C15 C16 H16 120.6 . . ?
C17 C16 C15 118.9(4) . . ?
C17 C16 H16 120.6 . . ?
C18 C17 H17 119.9 . . ?
C16 C17 C18 120.2(4) . . ?
C16 C17 H17 119.9 . . ?
C31 C32 H32 127.4 . . ?
C33 C32 C31 105.1(4) . . ?
C33 C32 H32 127.4 . . ?
N6 C12 C13 108.1(4) . . ?
N6 C12 H12 126.0 . . ?
C13 C12 H12 126.0 . . ?
C42 C43 H43 127.4 . . ?
C44 C43 C42 105.2(4) . . ?
C44 C43 H43 127.4 . . ?
N11 C23 H23 126.2 . . ?
N11 C23 C24 107.7(4) . . ?
C24 C23 H23 126.2 . . ?
C30 C29 H29 120.5 . . ?
C28 C29 C30 119.1(4) . . ?
C28 C29 H29 120.5 . . ?
N15 C33 C32 107.4(4) . . ?
N15 C33 H33 126.3 . . ?
C32 C33 H33 126.3 . . ?
C65 C64 C66 116.9(5) . . ?
C65 C64 C63 118.3(5) . . ?
C66 C64 C63 124.8(5) . . ?
C52 C51 H51 117.2 . . ?
C50 C51 C52 125.6(5) . . ?
C50 C51 H51 117.2 . . ?
N21 C46 C48 123.7(5) . . ?
N21 C46 H46 118.1 . . ?
C48 C46 H46 118.1 . . ?
N10 C22 C21 107.9(4) . . ?
N10 C22 H22 126.1 . . ?
C21 C22 H22 126.1 . . ?
N27 C82 H82 117.9 . . ?
N27 C82 C84 124.1(5) . . ?
C84 C82 H82 117.9 . . ?
C88 C87 H87 116.6 . . ?
C86 C87 C88 126.7(5) . . ?
C86 C87 H87 116.6 . . ?
C60 C61 C62 118.4(5) . . ?
C59 C61 C60 116.5(5) . . ?
C59 C61 C62 125.0(5) . . ?
C52 C54 H54 120.6 . . ?
C56 C54 C52 118.9(5) . . ?
C56 C54 H54 120.6 . . ?
C27 C28 H28 120.0 . . ?
C29 C28 C27 119.9(4) . . ?
C29 C28 H28 120.0 . . ?
C49 C47 H47 120.3 . . ?
C45 C47 C49 119.5(5) . . ?
C45 C47 H47 120.3 . . ?
N5 C11 C10 108.0(4) . . ?
N5 C11 H11 126.0 . . ?
C10 C11 H11 126.0 . . ?
N27 C81 H81 118.5 . . ?
N27 C81 C83 123.0(5) . . ?
C83 C81 H81 118.5 . . ?
C25 C24 H24 127.7 . . ?
C23 C24 C25 104.7(4) . . ?
C23 C24 H24 127.7 . . ?
N24 C67 H67 118.1 . . ?
N24 C67 C65 123.8(5) . . ?
C65 C67 H67 118.1 . . ?
C85 C86 H86 116.9 . . ?
C87 C86 C85 126.2(5) . . ?
C87 C86 H86 116.9 . . ?
N24 C68 H68 118.3 . . ?
N24 C68 C66 123.4(5) . . ?
C66 C68 H68 118.3 . . ?
N25 C69 H69 119.4 . . ?
N25 C69 C71 121.1(7) . . ?
C71 C69 H69 119.4 . . ?
C49 C50 H50 117.2 . . ?
C51 C50 C49 125.5(5) . . ?
C51 C50 H50 117.2 . . ?
C64 C65 H65 120.0 . . ?
C67 C65 C64 120.1(5) . . ?
C67 C65 H65 120.0 . . ?
C85 C84 H84 120.7 . . ?
C82 C84 C85 118.6(5) . . ?
C82 C84 H84 120.7 . . ?
N22 C55 H55 118.3 . . ?
N22 C55 C53 123.3(5) . . ?
C53 C55 H55 118.3 . . ?
C64 C66 C68 119.1(5) . . ?
C64 C66 H66 120.4 . . ?
C68 C66 H66 120.4 . . ?
C88 C89 H89 120.6 . . ?
C91 C89 C88 118.7(5) . . ?
C91 C89 H89 120.6 . . ?
N26 C79 H79 118.3 . . ?
N26 C79 C77 123.3(5) . . ?
C77 C79 H79 118.3 . . ?
N28 C91 C89 124.1(5) . . ?
N28 C91 H91 117.9 . . ?
C89 C91 H91 117.9 . . ?
N28 C92 C90 123.1(5) . . ?
N28 C92 H92 118.4 . . ?
C90 C92 H92 118.4 . . ?
C85 C83 H83 120.0 . . ?
C81 C83 C85 120.1(5) . . ?
C81 C83 H83 120.0 . . ?
N20 C44 C43 107.2(4) . . ?
N20 C44 H44 126.4 . . ?
C43 C44 H44 126.4 . . ?
N21 C45 C47 123.6(5) . . ?
N21 C45 H45 118.2 . . ?
C47 C45 H45 118.2 . . ?
N23 C58 H58 118.1 . . ?
N23 C58 C60 123.8(5) . . ?
C60 C58 H58 118.1 . . ?
N26 C80 H80 118.7 . . ?
N26 C80 C78 122.7(6) . . ?
C78 C80 H80 118.7 . . ?
N23 C57 H57 118.3 . . ?
N23 C57 C59 123.4(6) . . ?
C59 C57 H57 118.3 . . ?
N25 C70 H70 117.4 . . ?
N25 C70 C72 125.2(7) . . ?
C72 C70 H70 117.4 . . ?
C61 C60 H60 120.1 . . ?
C58 C60 C61 119.8(6) . . ?
C58 C60 H60 120.1 . . ?
N22 C56 C54 123.6(5) . . ?
N22 C56 H56 118.2 . . ?
C54 C56 H56 118.2 . . ?
C77 C76 C78 116.9(5) . . ?
C77 C76 C75A 111.2(6) . . ?
C77 C76 C75B 144.5(8) . . ?
C78 C76 C75A 131.9(6) . . ?
C78 C76 C75B 98.7(8) . . ?
C61 C59 C57 119.4(5) . . ?
C61 C59 H59 120.3 . . ?
C57 C59 H59 120.3 . . ?
C52 C53 H53 120.3 . . ?
C55 C53 C52 119.5(5) . . ?
C55 C53 H53 120.3 . . ?
C79 C77 H77 119.8 . . ?
C76 C77 C79 120.4(6) . . ?
C76 C77 H77 119.8 . . ?
C80 C78 H78 120.3 . . ?
C76 C78 C80 119.4(5) . . ?
C76 C78 H78 120.3 . . ?
C64 C63 H63 117.7 . . ?
C62 C63 C64 124.7(6) . . ?
C62 C63 H63 117.7 . . ?
C61 C62 H62 117.0 . . ?
C63 C62 C61 126.1(6) . . ?
C63 C62 H62 117.0 . . ?
C71 C73 C74A 132.1(8) . . ?
C71 C73 C74B 94.0(9) . . ?
C72 C73 C71 116.7(5) . . ?
C72 C73 C74A 111.2(8) . . ?
C72 C73 C74B 149.2(9) . . ?
C69 C71 H71 119.6 . . ?
C73 C71 C69 120.7(7) . . ?
C73 C71 H71 119.6 . . ?
C70 C72 C73 119.5(7) . . ?
C70 C72 H72 120.3 . . ?
C73 C72 H72 120.3 . . ?
C76 C75A H75A 119.1 . . ?
C74A C75A C76 121.7(8) . . ?
C74A C75A H75A 119.1 . . ?
C73 C74A H74A 120.8 . . ?
C75A C74A C73 118.4(8) . . ?
C75A C74A H74A 120.8 . . ?
C76 C75B H75B 123.8 . . ?
C74B C75B C76 112.4(13) . . ?
C74B C75B H75B 123.8 . . ?
C73 C74B H74B 124.6 . . ?
C75B C74B C73 110.8(13) . . ?
C75B C74B H74B 124.6 . . ?

loop_
_geom_bond_atom_site_label_1
_geom_bond_atom_site_label_2
_geom_bond_distance
_geom_bond_site_symmetry_2
_geom_bond_publ_flag
Fe1 N9 1.974(4) . ?
Fe1 N7 1.991(3) . ?
Fe1 N3 1.941(3) . ?
Fe1 N8 1.932(3) . ?
Fe1 N4 1.977(4) . ?
Fe1 N2 1.986(4) . ?
Fe2 N13 2.122(3) . ?
Fe2 N12 2.185(4) . ?
Fe2 N14 2.203(4) . ?
Fe2 N18 2.132(3) . ?
Fe2 N19 2.196(4) . ?
Fe2 N17 2.156(4) . ?
P2 F7 1.575(3) . ?
P2 F8 1.595(4) . ?
P2 F12A 1.517(6) . ?
P2 F10A 1.622(7) . ?
P2 F11A 1.635(6) . ?
P2 F9A 1.524(8) . ?
P2 F12B 1.679(11) . ?
P2 F9B 1.555(13) . ?
P2 F10B 1.446(11) . ?
P2 F11B 1.545(13) . ?
P4 F21 1.584(3) . ?
P4 F20 1.594(3) . ?
P4 F24 1.599(3) . ?
P4 F19 1.592(4) . ?
P4 F22 1.591(4) . ?
P4 F23 1.593(4) . ?
P3 F18 1.590(3) . ?
P3 F15 1.591(3) . ?
P3 F17 1.602(3) . ?
P3 F16 1.592(4) . ?
P3 F13 1.584(4) . ?
P3 F14 1.597(4) . ?
P1 F1 1.593(3) . ?
P1 F2 1.589(4) . ?
P1 F6A 1.620(4) . ?
P1 F4A 1.557(4) . ?
P1 F5A 1.578(5) . ?
P1 F3A 1.611(5) . ?
P1 F5B 1.603(18) . ?
P1 F3B 1.573(15) . ?
P1 F4B 1.681(16) . ?
P1 F6B 1.542(17) . ?
N9 N10 1.350(5) . ?
N9 C20 1.342(5) . ?
N7 N6 1.335(5) . ?
N7 C14 1.349(5) . ?
N3 C4 1.338(5) . ?
N3 C8 1.354(5) . ?
N8 C15 1.354(5) . ?
N8 C19 1.340(6) . ?
N4 N5 1.342(5) . ?
N4 C9 1.355(5) . ?
N13 C30 1.343(5) . ?
N13 C26 1.334(6) . ?
N12 N11 1.334(5) . ?
N12 C25 1.348(6) . ?
N5 H5 0.8600 . ?
N5 C11 1.335(6) . ?
N14 N15 1.334(5) . ?
N14 C31 1.350(5) . ?
N18 C37 1.340(6) . ?
N18 C41 1.345(6) . ?
N2 N1 1.341(5) . ?
N2 C3 1.348(5) . ?
N19 N20 1.344(5) . ?
N19 C42 1.348(5) . ?
N1 H1 0.8600 . ?
N1 C1 1.334(6) . ?
N16 H16A 0.8600 . ?
N16 N17 1.347(5) . ?
N16 C34 1.338(6) . ?
N10 H10 0.8600 . ?
N10 C22 1.333(6) . ?
N17 C36 1.342(5) . ?
N6 H6 0.8600 . ?
N6 C12 1.341(6) . ?
N15 H15 0.8600 . ?
N15 C33 1.345(6) . ?
N20 H20 0.8600 . ?
N20 C44 1.338(6) . ?
N27 C82 1.328(7) . ?
N27 C81 1.340(7) . ?
N26 C79 1.324(7) . ?
N26 C80 1.334(7) . ?
N21 C46 1.332(7) . ?
N21 C45 1.336(7) . ?
N24 C67 1.328(7) . ?
N24 C68 1.338(7) . ?
N11 H11A 0.8600 . ?
N11 C23 1.336(6) . ?
N28 C91 1.327(7) . ?
N28 C92 1.334(7) . ?
N22 C55 1.339(7) . ?
N22 C56 1.337(7) . ?
N23 C58 1.326(8) . ?
N23 C57 1.322(7) . ?
N25 C69 1.346(8) . ?
N25 C70 1.327(8) . ?
C30 C31 1.447(7) . ?
C30 C29 1.394(6) . ?
C14 C15 1.453(7) . ?
C14 C13 1.390(6) . ?
C36 C37 1.457(6) . ?
C36 C35 1.396(6) . ?
C4 C3 1.456(6) . ?
C4 C5 1.389(6) . ?
C20 C19 1.473(6) . ?
C20 C21 1.386(7) . ?
C37 C38 1.402(6) . ?
C42 C41 1.458(6) . ?
C42 C43 1.399(6) . ?
C15 C16 1.387(6) . ?
C9 C8 1.440(6) . ?
C9 C10 1.405(6) . ?
C8 C7 1.393(5) . ?
C3 C2 1.399(6) . ?
C31 C32 1.398(6) . ?
C41 C40 1.388(6) . ?
C19 C18 1.385(6) . ?
C26 C25 1.482(6) . ?
C26 C27 1.389(6) . ?
C18 H18 0.9300 . ?
C18 C17 1.389(7) . ?
C6 H6A 0.9300 . ?
C6 C7 1.383(7) . ?
C6 C5 1.394(7) . ?
C40 H40 0.9300 . ?
C40 C39 1.380(7) . ?
C2 H2 0.9300 . ?
C2 C1 1.376(6) . ?
C7 H7 0.9300 . ?
C49 C48 1.391(7) . ?
C49 C47 1.396(7) . ?
C49 C50 1.468(6) . ?
C25 C24 1.381(7) . ?
C1 H1A 0.9300 . ?
C38 H38 0.9300 . ?
C38 C39 1.385(7) . ?
C39 H39 0.9300 . ?
C5 H5A 0.9300 . ?
C88 C90 1.383(7) . ?
C88 C87 1.467(6) . ?
C88 C89 1.397(7) . ?
C13 H13 0.9300 . ?
C13 C12 1.369(7) . ?
C52 C51 1.469(6) . ?
C52 C54 1.395(7) . ?
C52 C53 1.381(7) . ?
C27 H27 0.9300 . ?
C27 C28 1.381(7) . ?
C34 H34 0.9300 . ?
C34 C35 1.382(6) . ?
C21 H21 0.9300 . ?
C21 C22 1.385(6) . ?
C48 H48 0.9300 . ?
C48 C46 1.384(7) . ?
C35 H35 0.9300 . ?
C90 H90 0.9300 . ?
C90 C92 1.385(7) . ?
C85 C86 1.465(6) . ?
C85 C84 1.401(7) . ?
C85 C83 1.386(7) . ?
C10 H10A 0.9300 . ?
C10 C11 1.370(7) . ?
C16 H16 0.9300 . ?
C16 C17 1.381(7) . ?
C17 H17 0.9300 . ?
C32 H32 0.9300 . ?
C32 C33 1.368(7) . ?
C12 H12 0.9300 . ?
C43 H43 0.9300 . ?
C43 C44 1.374(7) . ?
C23 H23 0.9300 . ?
C23 C24 1.374(7) . ?
C29 H29 0.9300 . ?
C29 C28 1.377(7) . ?
C33 H33 0.9300 . ?
C64 C65 1.381(8) . ?
C64 C66 1.390(8) . ?
C64 C63 1.479(7) . ?
C51 H51 0.9300 . ?
C51 C50 1.326(7) . ?
C46 H46 0.9300 . ?
C22 H22 0.9300 . ?
C82 H82 0.9300 . ?
C82 C84 1.382(6) . ?
C87 H87 0.9300 . ?
C87 C86 1.320(7) . ?
C61 C60 1.390(8) . ?
C61 C59 1.386(9) . ?
C61 C62 1.468(7) . ?
C54 H54 0.9300 . ?
C54 C56 1.380(7) . ?
C28 H28 0.9300 . ?
C47 H47 0.9300 . ?
C47 C45 1.380(7) . ?
C11 H11 0.9300 . ?
C81 H81 0.9300 . ?
C81 C83 1.376(7) . ?
C24 H24 0.9300 . ?
C67 H67 0.9300 . ?
C67 C65 1.375(7) . ?
C86 H86 0.9300 . ?
C68 H68 0.9300 . ?
C68 C66 1.394(7) . ?
C69 H69 0.9300 . ?
C69 C71 1.400(8) . ?
C50 H50 0.9300 . ?
C65 H65 0.9300 . ?
C84 H84 0.9300 . ?
C55 H55 0.9300 . ?
C55 C53 1.380(7) . ?
C66 H66 0.9300 . ?
C89 H89 0.9300 . ?
C89 C91 1.386(7) . ?
C79 H79 0.9300 . ?
C79 C77 1.380(7) . ?
C91 H91 0.9300 . ?
C92 H92 0.9300 . ?
C83 H83 0.9300 . ?
C44 H44 0.9300 . ?
C45 H45 0.9300 . ?
C58 H58 0.9300 . ?
C58 C60 1.377(7) . ?
C80 H80 0.9300 . ?
C80 C78 1.397(8) . ?
C57 H57 0.9300 . ?
C57 C59 1.398(7) . ?
C70 H70 0.9300 . ?
C70 C72 1.363(8) . ?
C60 H60 0.9300 . ?
C56 H56 0.9300 . ?
C76 C77 1.370(9) . ?
C76 C78 1.391(10) . ?
C76 C75A 1.492(9) . ?
C76 C75B 1.558(14) . ?
C59 H59 0.9300 . ?
C53 H53 0.9300 . ?
C77 H77 0.9300 . ?
C78 H78 0.9300 . ?
C63 H63 0.9300 . ?
C63 C62 1.311(8) . ?
C62 H62 0.9300 . ?
C73 C71 1.389(12) . ?
C73 C72 1.372(12) . ?
C73 C74A 1.490(9) . ?
C73 C74B 1.597(14) . ?
C71 H71 0.9300 . ?
C72 H72 0.9300 . ?
C75A H75A 0.9300 . ?
C75A C74A 1.330(11) . ?
C74A H74A 0.9300 . ?
C75B H75B 0.9300 . ?
C75B C74B 1.29(2) . ?
C74B H74B 0.9300 . ?

loop_
_geom_torsion_atom_site_label_1
_geom_torsion_atom_site_label_2
_geom_torsion_atom_site_label_3
_geom_torsion_atom_site_label_4
_geom_torsion
_geom_torsion_site_symmetry_1
_geom_torsion_site_symmetry_2
_geom_torsion_site_symmetry_3
_geom_torsion_site_symmetry_4
_geom_torsion_publ_flag
Fe1 N9 N10 C22 170.9(3) . . . . ?
Fe1 N9 C20 C19 5.1(5) . . . . ?
Fe1 N9 C20 C21 -172.9(3) . . . . ?
Fe1 N7 N6 C12 -173.5(4) . . . . ?
Fe1 N7 C14 C15 -4.0(5) . . . . ?
Fe1 N7 C14 C13 175.0(3) . . . . ?
Fe1 N3 C4 C3 1.7(5) . . . . ?
Fe1 N3 C4 C5 -177.4(3) . . . . ?
Fe1 N3 C8 C9 -0.6(5) . . . . ?
Fe1 N3 C8 C7 176.8(3) . . . . ?
Fe1 N8 C15 C14 1.3(5) . . . . ?
Fe1 N8 C15 C16 -179.2(3) . . . . ?
Fe1 N8 C19 C20 0.1(5) . . . . ?
Fe1 N8 C19 C18 178.1(3) . . . . ?
Fe1 N4 N5 C11 -175.7(4) . . . . ?
Fe1 N4 C9 C8 -2.8(5) . . . . ?
Fe1 N4 C9 C10 177.3(3) . . . . ?
Fe1 N2 N1 C1 -175.1(4) . . . . ?
Fe1 N2 C3 C4 -4.5(5) . . . . ?
Fe1 N2 C3 C2 176.5(3) . . . . ?
Fe2 N13 C30 C31 4.1(5) . . . . ?
Fe2 N13 C30 C29 -178.6(3) . . . . ?
Fe2 N13 C26 C25 -2.5(5) . . . . ?
Fe2 N13 C26 C27 178.8(3) . . . . ?
Fe2 N12 N11 C23 -166.0(4) . . . . ?
Fe2 N12 C25 C26 -8.4(5) . . . . ?
Fe2 N12 C25 C24 169.6(3) . . . . ?
Fe2 N14 N15 C33 164.5(4) . . . . ?
Fe2 N14 C31 C30 9.6(5) . . . . ?
Fe2 N14 C31 C32 -169.1(3) . . . . ?
Fe2 N18 C37 C36 -2.4(5) . . . . ?
Fe2 N18 C37 C38 176.7(3) . . . . ?
Fe2 N18 C41 C42 0.7(5) . . . . ?
Fe2 N18 C41 C40 -176.3(3) . . . . ?
Fe2 N19 N20 C44 170.7(4) . . . . ?
Fe2 N19 C42 C41 7.4(5) . . . . ?
Fe2 N19 C42 C43 -173.3(3) . . . . ?
Fe2 N17 C36 C37 8.5(5) . . . . ?
Fe2 N17 C36 C35 -170.0(3) . . . . ?
N9 N10 C22 C21 0.5(6) . . . . ?
N9 C20 C19 N8 -3.3(5) . . . . ?
N9 C20 C19 C18 178.8(4) . . . . ?
N9 C20 C21 C22 -0.4(5) . . . . ?
N7 N6 C12 C13 0.1(6) . . . . ?
N7 C14 C15 N8 1.9(5) . . . . ?
N7 C14 C15 C16 -177.7(4) . . . . ?
N7 C14 C13 C12 0.6(5) . . . . ?
N3 C4 C3 N2 1.8(5) . . . . ?
N3 C4 C3 C2 -179.4(5) . . . . ?
N3 C4 C5 C6 -0.4(7) . . . . ?
N3 C8 C7 C6 1.5(7) . . . . ?
N8 C15 C16 C17 1.7(7) . . . . ?
N8 C19 C18 C17 0.3(7) . . . . ?
N4 N5 C11 C10 -1.0(6) . . . . ?
N4 C9 C8 N3 2.2(5) . . . . ?
N4 C9 C8 C7 -175.0(4) . . . . ?
N4 C9 C10 C11 -0.6(5) . . . . ?
N13 C30 C31 N14 -9.2(6) . . . . ?
N13 C30 C31 C32 169.1(5) . . . . ?
N13 C30 C29 C28 -0.6(7) . . . . ?
N13 C26 C25 N12 7.2(6) . . . . ?
N13 C26 C25 C24 -170.2(5) . . . . ?
N13 C26 C27 C28 0.1(7) . . . . ?
N12 N11 C23 C24 -0.9(6) . . . . ?
N12 C25 C24 C23 0.4(6) . . . . ?
N5 N4 C9 C8 179.9(4) . . . . ?
N5 N4 C9 C10 0.0(5) . . . . ?
N14 N15 C33 C32 -0.6(6) . . . . ?
N14 C31 C32 C33 0.2(6) . . . . ?
N18 C37 C38 C39 0.1(7) . . . . ?
N18 C41 C40 C39 -0.8(7) . . . . ?
N2 N1 C1 C2 -0.2(6) . . . . ?
N2 C3 C2 C1 -0.1(5) . . . . ?
N19 N20 C44 C43 0.2(6) . . . . ?
N19 C42 C41 N18 -5.4(6) . . . . ?
N19 C42 C41 C40 171.4(4) . . . . ?
N19 C42 C43 C44 0.1(6) . . . . ?
N1 N2 C3 C4 179.1(3) . . . . ?
N1 N2 C3 C2 0.0(5) . . . . ?
N16 N17 C36 C37 178.7(4) . . . . ?
N16 N17 C36 C35 0.2(5) . . . . ?
N16 C34 C35 C36 0.1(5) . . . . ?
N10 N9 C20 C19 178.8(4) . . . . ?
N10 N9 C20 C21 0.7(5) . . . . ?
N17 N16 C34 C35 0.1(6) . . . . ?
N17 C36 C37 N18 -4.0(6) . . . . ?
N17 C36 C37 C38 176.9(4) . . . . ?
N17 C36 C35 C34 -0.2(5) . . . . ?
N6 N7 C14 C15 -179.6(4) . . . . ?
N6 N7 C14 C13 -0.6(5) . . . . ?
N15 N14 C31 C30 178.2(4) . . . . ?
N15 N14 C31 C32 -0.6(5) . . . . ?
N20 N19 C42 C41 -179.2(4) . . . . ?
N20 N19 C42 C43 0.0(5) . . . . ?
N27 C82 C84 C85 -2.0(8) . . . . ?
N27 C81 C83 C85 -0.5(9) . . . . ?
N26 C79 C77 C76 -0.2(9) . . . . ?
N26 C80 C78 C76 0.1(9) . . . . ?
N24 C67 C65 C64 0.2(9) . . . . ?
N24 C68 C66 C64 0.5(9) . . . . ?
N11 N12 C25 C26 -178.9(4) . . . . ?
N11 N12 C25 C24 -1.0(5) . . . . ?
N11 C23 C24 C25 0.3(6) . . . . ?
N22 C55 C53 C52 1.1(8) . . . . ?
N23 C58 C60 C61 -1.4(9) . . . . ?
N23 C57 C59 C61 0.6(9) . . . . ?
N25 C69 C71 C73 0.1(9) . . . . ?
N25 C70 C72 C73 -0.5(9) . . . . ?
C30 N13 C26 C25 177.8(4) . . . . ?
C30 N13 C26 C27 -0.8(7) . . . . ?
C30 C31 C32 C33 -178.3(5) . . . . ?
C30 C29 C28 C27 -0.2(7) . . . . ?
C14 N7 N6 C12 0.3(5) . . . . ?
C14 C15 C16 C17 -178.8(4) . . . . ?
C14 C13 C12 N6 -0.4(5) . . . . ?
C36 C37 C38 C39 179.1(4) . . . . ?
C4 N3 C8 C9 -178.7(4) . . . . ?
C4 N3 C8 C7 -1.2(6) . . . . ?
C4 C3 C2 C1 -178.9(5) . . . . ?
C20 N9 N10 C22 -0.7(5) . . . . ?
C20 C19 C18 C17 177.9(4) . . . . ?
C20 C21 C22 N10 0.0(5) . . . . ?
C37 N18 C41 C42 177.9(4) . . . . ?
C37 N18 C41 C40 0.9(6) . . . . ?
C37 C36 C35 C34 -178.3(5) . . . . ?
C37 C38 C39 C40 0.0(7) . . . . ?
C42 N19 N20 C44 -0.1(5) . . . . ?
C42 C41 C40 C39 -177.4(4) . . . . ?
C42 C43 C44 N20 -0.2(6) . . . . ?
C15 N8 C19 C20 -175.3(4) . . . . ?
C15 N8 C19 C18 2.7(7) . . . . ?
C15 C14 C13 C12 179.3(5) . . . . ?
C15 C16 C17 C18 1.2(7) . . . . ?
C9 N4 N5 C11 0.6(5) . . . . ?
C9 C8 C7 C6 178.5(4) . . . . ?
C9 C10 C11 N5 0.9(5) . . . . ?
C8 N3 C4 C3 179.8(4) . . . . ?
C8 N3 C4 C5 0.7(6) . . . . ?
C8 C9 C10 C11 179.5(5) . . . . ?
C3 N2 N1 C1 0.1(5) . . . . ?
C3 C4 C5 C6 -179.3(4) . . . . ?
C3 C2 C1 N1 0.2(5) . . . . ?
C31 N14 N15 C33 0.7(5) . . . . ?
C31 C30 C29 C28 176.4(4) . . . . ?
C31 C32 C33 N15 0.2(6) . . . . ?
C41 N18 C37 C36 -179.7(4) . . . . ?
C41 N18 C37 C38 -0.6(6) . . . . ?
C41 C42 C43 C44 179.2(5) . . . . ?
C41 C40 C39 C38 0.3(7) . . . . ?
C19 N8 C15 C14 176.7(4) . . . . ?
C19 N8 C15 C16 -3.7(6) . . . . ?
C19 C20 C21 C22 -177.9(5) . . . . ?
C19 C18 C17 C16 -2.2(7) . . . . ?
C26 N13 C30 C31 -176.3(4) . . . . ?
C26 N13 C30 C29 1.1(6) . . . . ?
C26 C25 C24 C23 177.9(5) . . . . ?
C26 C27 C28 C29 0.4(7) . . . . ?
C7 C6 C5 C4 0.7(7) . . . . ?
C49 C48 C46 N21 1.2(8) . . . . ?
C49 C47 C45 N21 -0.1(8) . . . . ?
C25 N12 N11 C23 1.2(6) . . . . ?
C25 C26 C27 C28 -178.4(4) . . . . ?
C5 C4 C3 N2 -179.1(4) . . . . ?
C5 C4 C3 C2 -0.4(8) . . . . ?
C5 C6 C7 C8 -1.2(7) . . . . ?
C88 C90 C92 N28 -0.7(9) . . . . ?
C88 C87 C86 C85 -178.9(5) . . . . ?
C88 C89 C91 N28 -0.7(9) . . . . ?
C13 C14 C15 N8 -176.8(5) . . . . ?
C13 C14 C15 C16 3.6(9) . . . . ?
C52 C51 C50 C49 178.5(5) . . . . ?
C52 C54 C56 N22 2.1(8) . . . . ?
C27 C26 C25 N12 -174.2(4) . . . . ?
C27 C26 C25 C24 8.4(9) . . . . ?
C34 N16 N17 Fe2 166.9(4) . . . . ?
C34 N16 N17 C36 -0.2(5) . . . . ?
C21 C20 C19 N8 174.1(5) . . . . ?
C21 C20 C19 C18 -3.7(9) . . . . ?
C48 C49 C47 C45 4.0(7) . . . . ?
C48 C49 C50 C51 -163.3(5) . . . . ?
C35 C36 C37 N18 174.0(5) . . . . ?
C35 C36 C37 C38 -5.1(8) . . . . ?
C90 C88 C87 C86 168.6(5) . . . . ?
C90 C88 C89 C91 -2.1(8) . . . . ?
C10 C9 C8 N3 -177.9(5) . . . . ?
C10 C9 C8 C7 4.9(9) . . . . ?
C43 C42 C41 N18 175.6(5) . . . . ?
C43 C42 C41 C40 -7.7(8) . . . . ?
C29 C30 C31 N14 173.6(4) . . . . ?
C29 C30 C31 C32 -8.0(8) . . . . ?
C64 C63 C62 C61 -177.9(5) . . . . ?
C51 C52 C54 C56 176.8(5) . . . . ?
C51 C52 C53 C55 -178.3(5) . . . . ?
C46 N21 C45 C47 -3.3(8) . . . . ?
C82 N27 C81 C83 0.9(8) . . . . ?
C87 C88 C90 C92 -174.7(5) . . . . ?
C87 C88 C89 C91 175.3(5) . . . . ?
C54 C52 C51 C50 -9.4(8) . . . . ?
C54 C52 C53 C55 2.1(8) . . . . ?
C47 C49 C48 C46 -4.5(7) . . . . ?
C47 C49 C50 C51 14.4(8) . . . . ?
C81 N27 C82 C84 0.4(8) . . . . ?
C67 N24 C68 C66 0.3(8) . . . . ?
C86 C85 C84 C82 -178.1(5) . . . . ?
C86 C85 C83 C81 179.3(5) . . . . ?
C68 N24 C67 C65 -0.6(8) . . . . ?
C69 N25 C70 C72 0.6(8) . . . . ?
C50 C49 C48 C46 173.4(5) . . . . ?
C50 C49 C47 C45 -173.8(5) . . . . ?
C65 C64 C66 C68 -0.9(8) . . . . ?
C65 C64 C63 C62 -178.8(5) . . . . ?
C84 C85 C86 C87 5.7(8) . . . . ?
C84 C85 C83 C81 -1.2(8) . . . . ?
C55 N22 C56 C54 1.0(8) . . . . ?
C66 C64 C65 C67 0.6(8) . . . . ?
C66 C64 C63 C62 1.4(9) . . . . ?
C89 C88 C90 C92 2.8(8) . . . . ?
C89 C88 C87 C86 -8.8(8) . . . . ?
C79 N26 C80 C78 1.0(8) . . . . ?
C91 N28 C92 C90 -2.0(8) . . . . ?
C92 N28 C91 C89 2.7(8) . . . . ?
C83 C85 C86 C87 -174.8(5) . . . . ?
C83 C85 C84 C82 2.3(7) . . . . ?
C45 N21 C46 C48 2.7(8) . . . . ?
C58 N23 C57 C59 -1.6(9) . . . . ?
C80 N26 C79 C77 -1.0(8) . . . . ?
C57 N23 C58 C60 2.0(8) . . . . ?
C70 N25 C69 C71 -0.4(8) . . . . ?
C60 C61 C59 C57 0.1(8) . . . . ?
C60 C61 C62 C63 178.2(5) . . . . ?
C56 N22 C55 C53 -2.7(8) . . . . ?
C76 C75A C74A C73 -179.8(6) . . . . ?
C76 C75B C74B C73 -179.0(8) . . . . ?
C59 C61 C60 C58 0.2(8) . . . . ?
C59 C61 C62 C63 -3.2(9) . . . . ?
C53 C52 C51 C50 171.0(5) . . . . ?
C53 C52 C54 C56 -3.6(8) . . . . ?
C77 C76 C78 C80 -1.2(8) . . . . ?
C77 C76 C75A C74A -179.1(7) . . . . ?
C77 C76 C75B C74B 6.6(19) . . . . ?
C78 C76 C77 C79 1.3(8) . . . . ?
C78 C76 C75A C74A 3.9(12) . . . . ?
C78 C76 C75B C74B -173.2(11) . . . . ?
C63 C64 C65 C67 -179.2(5) . . . . ?
C63 C64 C66 C68 178.9(5) . . . . ?
C62 C61 C60 C58 178.9(5) . . . . ?
C62 C61 C59 C57 -178.5(5) . . . . ?
C71 C73 C72 C70 0.2(9) . . . . ?
C71 C73 C74A C75A -2.5(12) . . . . ?
C71 C73 C74B C75B 174.1(11) . . . . ?
C72 C73 C71 C69 0.0(9) . . . . ?
C72 C73 C74A C75A 178.0(7) . . . . ?
C72 C73 C74B C75B -11(2) . . . . ?
C75A C76 C77 C79 -176.2(5) . . . . ?
C75A C76 C78 C80 175.7(6) . . . . ?
C75A C76 C75B C74B 2.8(9) . . . . ?
C74A C73 C71 C69 -179.4(6) . . . . ?
C74A C73 C72 C70 179.7(6) . . . . ?
C74A C73 C74B C75B -1.8(9) . . . . ?
C75B C76 C77 C79 -178.5(10) . . . . ?
C75B C76 C78 C80 178.6(7) . . . . ?
C75B C76 C75A C74A -1.5(10) . . . . ?
C74B C73 C71 C69 177.1(7) . . . . ?
C74B C73 C72 C70 -174.2(12) . . . . ?
C74B C73 C74A C75A 3.1(9) . . . . ?

loop_
_exptl_oxdiff_crystal_face_indexfrac_h
_exptl_oxdiff_crystal_face_indexfrac_k
_exptl_oxdiff_crystal_face_indexfrac_l
_exptl_oxdiff_crystal_face_x
_exptl_oxdiff_crystal_face_y
_exptl_oxdiff_crystal_face_z
5.0270 3.1383 -7.5963 0.9522 0.0760 0.2958
-5.9318 4.6955 -1.4092 -0.7896 -0.0635 0.6103
-0.3516 14.4821 1.8709 0.0614 -0.7603 0.6467
1.5488 10.4767 11.2465 0.0782 -0.9874 -0.1374
2.3572 -4.2216 11.8252 0.0244 -0.3253 -0.9453
1.1880 -13.1178 3.0765 -0.0393 0.4777 -0.8776
-1.9210 8.5510 -9.1206 0.0234 0.0006 0.9997
-4.0101 -4.9368 9.0435 -0.8559 -0.0673 -0.5128
-0.2082 -8.1977 10.2566 -0.3597 -0.0274 -0.9326
-2.0332 -7.0515 -12.9652 -0.0722 0.9033 0.4229
-1.2908 -11.7107 -10.1537 -0.0792 0.9968 0.0057
6.0116 -4.3806 0.9623 0.8153 0.0655 -0.5754
